data_7012147
loop_
_publ_author_name
'Higgs, Timothy C.'
'Parsons, Simon'
'Jones, Anita C.'
'Bailey, Philip J.'
'Tasker, Peter A.'

_publ_section_title
;
 [Cu18(hfac)10(C???CC4Hn9)8]; Crystal structure of a novel luminescent
 cage compound with a ???triple copper sheet??? structural motif
;
_journal_issue 18
_journal_name_full 'Journal of the Chemical Society, Dalton Transactions'
_journal_page_first 3427
_journal_paper_doi 10.1039/b207932c
_journal_year 2002
_chemical_formula_moiety '[Cu18(CH3(CH2)3CC)8(CF3C(O)CHCF3CO)10]'
_chemical_formula_sum 'C98 H82 Cu18 F60 O20'
_chemical_formula_weight 3863.36
_chemical_name_common '[Cu18(hfac)10(hexynyl)8]'
_chemical_name_systematic
; 
? 
;
_space_group_IT_number 29
_symmetry_cell_setting orthorhombic
_symmetry_space_group_name_Hall 'P 2c -2ac'
_symmetry_space_group_name_H-M 'P c a 21'
_atom_sites_solution_hydrogens geom
_atom_sites_solution_primary Patterson
_atom_sites_solution_secondary difmap
_audit_creation_method SHELXL-97
_cell_angle_alpha 90.00
_cell_angle_beta 90.00
_cell_angle_gamma 90.00
_cell_formula_units_Z 4
_cell_length_a 17.7043(18)
_cell_length_b 25.492(3)
_cell_length_c 28.138(3)
_cell_measurement_reflns_used 6677
_cell_measurement_temperature 150(2)
_cell_measurement_theta_max 28
_cell_measurement_theta_min 2
_cell_volume 12699(2)
_computing_cell_refinement 'Bruker SMART'
_computing_data_collection 'Bruker SMART'
_computing_data_reduction 'Bruker SHELXTL'
_computing_molecular_graphics 'Bruker SHELXTL'
_computing_publication_material 'Bruker SHELXTL'
_computing_structure_refinement 'SHELXL-97 (Sheldrick, 1997)'
_computing_structure_solution DIRDIF
_diffrn_ambient_temperature 150(2)
_diffrn_measured_fraction_theta_full 0.937
_diffrn_measured_fraction_theta_max 0.937
_diffrn_measurement_device_type 'BRUKER APEX CCD area detector'
_diffrn_measurement_method 'phi and omega scans'
_diffrn_radiation_monochromator graphite
_diffrn_radiation_source 'fine-focus sealed tube'
_diffrn_radiation_type MoK\a
_diffrn_radiation_wavelength 0.71073
_diffrn_reflns_av_R_equivalents 0.0417
_diffrn_reflns_av_sigmaI/netI 0.0528
_diffrn_reflns_limit_h_max 24
_diffrn_reflns_limit_h_min -15
_diffrn_reflns_limit_k_max 28
_diffrn_reflns_limit_k_min -34
_diffrn_reflns_limit_l_max 32
_diffrn_reflns_limit_l_min -36
_diffrn_reflns_number 79110
_diffrn_reflns_theta_full 29.10
_diffrn_reflns_theta_max 29.10
_diffrn_reflns_theta_min 1.40
_exptl_absorpt_coefficient_mu 3.092
_exptl_absorpt_correction_T_max 0.928
_exptl_absorpt_correction_T_min 0.540
_exptl_absorpt_correction_type Sadabs
_exptl_crystal_colour Orange
_exptl_crystal_density_diffrn 2.021
_exptl_crystal_density_method 'not measured'
_exptl_crystal_description block
_exptl_crystal_F_000 7568
_exptl_crystal_size_max 0.69
_exptl_crystal_size_mid 0.63
_exptl_crystal_size_min 0.36
_refine_diff_density_max 1.315
_refine_diff_density_min -0.872
_refine_diff_density_rms 0.100
_refine_ls_abs_structure_details 'Flack H D (1983), Acta Cryst. A39, 876-881'
_refine_ls_abs_structure_Flack 0.517(6)
_refine_ls_extinction_method none
_refine_ls_goodness_of_fit_ref 0.945
_refine_ls_hydrogen_treatment riding
_refine_ls_matrix_type full
_refine_ls_number_parameters 1836
_refine_ls_number_reflns 28900
_refine_ls_number_restraints 6775
_refine_ls_restrained_S_all 1.064
_refine_ls_R_factor_all 0.0624
_refine_ls_R_factor_gt 0.0446
_refine_ls_shift/su_max 0.157
_refine_ls_shift/su_mean 0.014
_refine_ls_structure_factor_coef Fsqd
_refine_ls_weighting_details 'calc w=1/[\s^2^(Fo^2^)+(0.0637P)^2^+0.0000P] where P=(Fo^2^+2Fc^2^)/3'
_refine_ls_weighting_scheme calc
_refine_ls_wR_factor_gt 0.1016
_refine_ls_wR_factor_ref 0.1081
_reflns_number_gt 22044
_reflns_number_total 28900
_reflns_threshold_expression >2sigma(I)
_cod_data_source_file b207932c.txt
_cod_data_source_block fm272f
_cod_depositor_comments
;
The following automatic conversions were performed:
'_symmetry_cell_setting' value 'Orthorhombic' changed to 'orthorhombic'
according to '/home/saulius/struct/CIF-dictionaries/cif_core.dic'
dictionary named 'cif_core.dic' version 2.4.1 from 2010-06-29.

Automatic conversion script
Id: cif_fix_enum 1527 2010-12-29 10:47:43Z saulius 

The following automatic conversions were performed:

'_atom_sites_solution_hydrogens' value 'geometric' was changed to
'geom'.

Automatic conversion script
Id: cif_fix_values 6452 2018-10-05 10:23:21Z andrius 
;
_cod_original_sg_symbol_H-M Pca21
_cod_database_code 7012147

loop_
_symmetry_equiv_pos_as_xyz
'x, y, z'
'-x+1/2, y, z+1/2'
'x+1/2, -y, z'
'-x, -y, z+1/2'

loop_
_atom_site_label
_atom_site_type_symbol
_atom_site_fract_x
_atom_site_fract_y
_atom_site_fract_z
_atom_site_U_iso_or_equiv
_atom_site_adp_type
_atom_site_occupancy
_atom_site_symmetry_multiplicity
_atom_site_calc_flag
_atom_site_refinement_flags
_atom_site_disorder_assembly
_atom_site_disorder_group
Cu1 Cu 0.48093(2) 0.203321(15) 0.524340(16) 0.03838(11) Uani 1 1 d . A .
Cu2 Cu 0.36250(2) 0.258439(13) 0.509245(14) 0.03053(9) Uani 1 1 d . A .
Cu3 Cu 0.53664(2) 0.295586(14) 0.522714(14) 0.03227(10) Uani 1 1 d . . .
Cu4 Cu 0.57476(2) 0.238850(17) 0.453474(15) 0.04081(11) Uani 1 1 d . A .
Cu5 Cu 0.40304(2) 0.204718(14) 0.439355(14) 0.03207(9) Uani 1 1 d . . .
Cu6 Cu 0.45341(2) 0.299128(14) 0.445493(15) 0.03472(10) Uani 1 1 d . A .
Cu7 Cu 0.60132(2) 0.151865(15) 0.557103(15) 0.03696(10) Uani 1 1 d . . .
Cu8 Cu 0.32637(2) 0.242565(15) 0.609735(16) 0.04352(11) Uani 1 1 d . . .
Cu9 Cu 0.41802(2) 0.326179(16) 0.563394(15) 0.04125(11) Uani 1 1 d . A .
Cu10 Cu 0.50557(4) 0.39604(2) 0.47023(3) 0.04374(19) Uani 0.6668(10) 1 d P A 1
Cu11 Cu 0.48671(9) 0.38169(6) 0.49396(7) 0.0654(5) Uani 0.3332(10) 1 d P A 2
Cu12 Cu 0.56148(3) 0.32622(2) 0.382806(16) 0.05199(13) Uani 1 1 d . . .
Cu13 Cu 0.34063(2) 0.348066(15) 0.401785(15) 0.03832(11) Uani 1 1 d . . .
Cu14 Cu 0.51785(2) 0.181958(15) 0.391962(14) 0.03435(10) Uani 1 1 d . A .
Cu15 Cu 0.42776(2) 0.109482(15) 0.489162(16) 0.03986(11) Uani 1 1 d . A .
Cu16 Cu 0.29708(2) 0.356312(15) 0.611760(15) 0.04117(11) Uani 1 1 d . A .
Cu17 Cu 0.49896(3) 0.350771(17) 0.643808(16) 0.04586(12) Uani 1 1 d . . .
Cu18 Cu 0.61207(2) 0.197545(16) 0.320582(14) 0.03754(10) Uani 1 1 d . . .
Cu19 Cu 0.47131(2) 0.091025(15) 0.352892(15) 0.03647(10) Uani 1 1 d . . .
O1A O 0.55637(16) 0.37156(11) 0.70090(9) 0.0598(8) Uani 1 1 d . A .
C2A C 0.5318(2) 0.36426(15) 0.74248(14) 0.0521(11) Uani 1 1 d . . .
C3A C 0.4627(3) 0.34485(15) 0.75650(14) 0.0564(12) Uani 1 1 d . A .
H3A H 0.4517 0.3443 0.7895 0.068 Uiso 1 1 calc R . .
C4A C 0.4078(2) 0.32595(14) 0.72524(14) 0.0505(11) Uani 1 1 d . . .
O5A O 0.41248(15) 0.32335(11) 0.68010(9) 0.0518(7) Uani 1 1 d . A .
C6A C 0.5867(3) 0.37938(15) 0.78194(14) 0.0693(14) Uani 1 1 d D A .
F1A F 0.6388(2) 0.34343(12) 0.78627(15) 0.1285(13) Uani 1 1 d D . .
F2A F 0.6226(2) 0.42305(11) 0.77261(10) 0.1111(11) Uani 1 1 d D . .
F3A F 0.5569(2) 0.38396(15) 0.82368(9) 0.1092(12) Uani 1 1 d D . .
C7A C 0.3345(2) 0.30759(15) 0.74447(14) 0.0662(13) Uani 1 1 d D A .
F4A F 0.2992(2) 0.27571(15) 0.71963(14) 0.1690(14) Uani 1 1 d D . .
F5A F 0.3329(2) 0.2966(2) 0.78734(12) 0.210(2) Uani 1 1 d D . .
F6A F 0.2858(2) 0.34602(16) 0.7452(2) 0.184(2) Uani 1 1 d D . .
O1B O 0.36540(16) 0.41496(9) 0.62315(10) 0.0561(8) Uani 1 1 d . . .
C2B C 0.3496(3) 0.45278(14) 0.65096(13) 0.0539(11) Uani 1 1 d . A .
C3B C 0.2818(3) 0.46244(15) 0.67277(15) 0.0622(13) Uani 1 1 d . . .
H3B H 0.2771 0.4935 0.6912 0.075 Uiso 1 1 calc R A .
C4B C 0.2192(3) 0.42928(15) 0.66957(13) 0.0568(11) Uani 1 1 d . A .
O5B O 0.21388(14) 0.38709(9) 0.64766(9) 0.0501(7) Uani 1 1 d . . .
C6B C 0.4137(3) 0.49183(15) 0.65760(14) 0.0792(16) Uani 1 1 d D . .
F1B F 0.4734(2) 0.48146(14) 0.63270(17) 0.1094(14) Uani 0.75 1 d PD A 1
F2B F 0.4355(3) 0.4941(2) 0.70111(14) 0.1461(18) Uani 0.75 1 d PD A 1
F3B F 0.3956(3) 0.53917(12) 0.6444(2) 0.1225(19) Uani 0.75 1 d PD A 1
F1B' F 0.3942(6) 0.5279(3) 0.6869(4) 0.1094(14) Uani 0.25 1 d PD A 2
F2B' F 0.4358(8) 0.5137(5) 0.6192(3) 0.1461(18) Uani 0.25 1 d PD A 2
F3B' F 0.4675(6) 0.4655(3) 0.6765(5) 0.1225(19) Uani 0.25 1 d PD A 2
C7B C 0.1463(3) 0.44456(15) 0.69483(14) 0.0698(14) Uani 1 1 d D . .
F4B F 0.1470(2) 0.49068(11) 0.71365(15) 0.1500(14) Uani 1 1 d D A .
F5B F 0.08827(19) 0.44210(18) 0.66658(14) 0.1431(16) Uani 1 1 d D A .
F6B F 0.1322(2) 0.41163(13) 0.72869(12) 0.1290(12) Uani 1 1 d D A .
O1C O 0.53622(17) 0.46285(11) 0.49380(13) 0.0803(11) Uani 1 1 d . . .
C2C C 0.4927(3) 0.49800(15) 0.50647(17) 0.0601(12) Uani 1 1 d . A .
C3C C 0.4148(2) 0.49640(14) 0.51221(15) 0.0525(11) Uani 1 1 d . . .
H3C H 0.3902 0.5273 0.5229 0.063 Uiso 1 1 calc R A .
C4C C 0.3704(2) 0.45197(13) 0.50312(14) 0.0494(11) Uani 1 1 d . A .
O5C O 0.39203(17) 0.40715(9) 0.49004(11) 0.0590(8) Uani 1 1 d . . .
C6C C 0.5355(3) 0.54950(16) 0.51835(19) 0.0867(18) Uani 1 1 d D . .
F1C F 0.5724(2) 0.56544(13) 0.48150(16) 0.1376(15) Uani 1 1 d D A .
F2C F 0.5841(2) 0.54272(11) 0.55192(14) 0.1157(13) Uani 1 1 d D A .
F3C F 0.48939(19) 0.58703(10) 0.53082(17) 0.1300(15) Uani 1 1 d D A .
C7C C 0.2855(2) 0.45706(13) 0.50754(13) 0.0520(11) Uani 1 1 d D . .
F4C F 0.25428(17) 0.41411(10) 0.52356(13) 0.1097(12) Uani 1 1 d D A .
F5C F 0.25587(17) 0.46762(14) 0.46788(11) 0.1125(11) Uani 1 1 d D A .
F6C F 0.26451(17) 0.49504(12) 0.53607(14) 0.1309(12) Uani 1 1 d D A .
O1D O 0.26250(15) 0.39131(9) 0.37215(9) 0.0506(7) Uani 1 1 d . A .
C2D C 0.2757(2) 0.43473(15) 0.35317(15) 0.0566(12) Uani 1 1 d . . .
C3D C 0.3449(2) 0.45847(14) 0.34606(16) 0.0561(12) Uani 1 1 d . A .
H3D H 0.3464 0.4904 0.3287 0.067 Uiso 1 1 calc R . .
C4D C 0.4124(2) 0.43809(15) 0.36293(15) 0.0545(12) Uani 1 1 d . . .
O5D O 0.42295(14) 0.39628(9) 0.38507(9) 0.0464(7) Uani 1 1 d . A .
C6D C 0.2057(3) 0.46247(14) 0.33410(14) 0.0750(15) Uani 1 1 d D A .
F1D F 0.1690(3) 0.4831(2) 0.36773(18) 0.1628(18) Uani 0.70 1 d PD A 1
F2D F 0.2164(3) 0.50186(18) 0.3077(2) 0.188(2) Uani 0.70 1 d PD A 1
F3D F 0.1601(3) 0.43449(18) 0.3120(2) 0.212(2) Uani 0.70 1 d PD A 1
F1D' F 0.2021(7) 0.4610(5) 0.2885(3) 0.1628(18) Uani 0.30 1 d PD A 2
F2D' F 0.1442(5) 0.4429(4) 0.3500(5) 0.188(2) Uani 0.30 1 d PD A 2
F3D' F 0.2102(7) 0.5119(3) 0.3442(5) 0.212(2) Uani 0.30 1 d PD A 2
C7D C 0.4830(2) 0.46978(14) 0.35350(14) 0.0725(14) Uani 1 1 d D A .
F4D F 0.5464(2) 0.44373(16) 0.3591(2) 0.1428(18) Uani 0.65 1 d PD A 1
F5D F 0.4884(3) 0.51073(17) 0.3808(2) 0.1176(19) Uani 0.65 1 d PD A 1
F6D F 0.4875(3) 0.4901(2) 0.31043(17) 0.1195(17) Uani 0.65 1 d PD A 1
F4D' F 0.4726(4) 0.5166(2) 0.3416(4) 0.1428(18) Uani 0.35 1 d PD A 2
F5D' F 0.5198(5) 0.4477(3) 0.3204(3) 0.1176(19) Uani 0.35 1 d PD A 2
F6D' F 0.5235(5) 0.4703(4) 0.3926(3) 0.1195(17) Uani 0.35 1 d PD A 2
O1E O 0.62049(16) 0.34289(11) 0.32611(9) 0.0556(8) Uani 1 1 d . A .
C2E C 0.5943(2) 0.33831(15) 0.28553(14) 0.0535(11) Uani 1 1 d . . .
C3E C 0.5246(2) 0.31581(17) 0.27112(13) 0.0578(12) Uani 1 1 d . A .
H3E H 0.5135 0.3138 0.2381 0.069 Uiso 1 1 calc R . .
C4E C 0.4712(2) 0.29634(14) 0.30374(13) 0.0459(10) Uani 1 1 d . . .
O5E O 0.47802(14) 0.29169(10) 0.34695(8) 0.0462(7) Uani 1 1 d . A .
C6E C 0.6484(3) 0.35773(17) 0.24724(15) 0.0760(15) Uani 1 1 d D A .
F1E F 0.7121(2) 0.33158(16) 0.24798(15) 0.1448(15) Uani 1 1 d D . .
F2E F 0.6659(2) 0.40639(12) 0.25283(14) 0.1369(14) Uani 1 1 d D . .
F3E F 0.6225(2) 0.35271(19) 0.20496(11) 0.1906(18) Uani 1 1 d D . .
C7E C 0.3942(2) 0.27947(17) 0.28528(13) 0.0636(13) Uani 1 1 d D A .
F4E F 0.34363(16) 0.31422(12) 0.29860(12) 0.1044(11) Uani 1 1 d D . .
F5E F 0.37322(15) 0.23440(11) 0.30290(10) 0.0812(9) Uani 1 1 d D . .
F6E F 0.39052(18) 0.27561(15) 0.23893(9) 0.1060(12) Uani 1 1 d D . .
O1F O 0.67997(15) 0.20813(10) 0.26631(9) 0.0546(8) Uani 1 1 d . A .
C2F C 0.6631(2) 0.19504(16) 0.22572(15) 0.0590(12) Uani 1 1 d . . .
C3F C 0.5953(3) 0.17254(17) 0.20884(14) 0.0590(12) Uani 1 1 d . A .
H3F H 0.5912 0.1638 0.1761 0.071 Uiso 1 1 calc R . .
C4F C 0.5346(2) 0.16289(15) 0.23868(14) 0.0519(11) Uani 1 1 d . . .
O5F O 0.52934(14) 0.17164(10) 0.28124(9) 0.0493(7) Uani 1 1 d . A .
C6F C 0.7269(3) 0.20064(16) 0.18867(14) 0.0888(19) Uani 1 1 d D A .
F1F F 0.7798(2) 0.23620(18) 0.20232(14) 0.1050(14) Uani 0.70 1 d PD A 1
F2F F 0.7059(4) 0.2190(3) 0.14878(17) 0.183(3) Uani 0.70 1 d PD A 1
F3F F 0.7654(3) 0.15929(17) 0.1842(2) 0.1538(18) Uani 0.70 1 d PD A 1
F1F' F 0.7062(6) 0.1801(4) 0.1488(3) 0.1050(14) Uani 0.30 1 d PD A 2
F2F' F 0.7845(5) 0.1733(5) 0.2012(4) 0.183(3) Uani 0.30 1 d PD A 2
F3F' F 0.7387(6) 0.2490(3) 0.1828(5) 0.1538(18) Uani 0.30 1 d PD A 2
C7F C 0.4649(3) 0.13612(16) 0.21615(13) 0.0789(15) Uani 1 1 d D A .
F4F F 0.4770(4) 0.1125(3) 0.1764(2) 0.186(2) Uani 0.60 1 d PD A 1
F5F F 0.4133(3) 0.17089(19) 0.2062(2) 0.1023(15) Uani 0.60 1 d PD A 1
F6F F 0.4309(3) 0.1061(2) 0.24431(17) 0.1387(16) Uani 0.60 1 d PD A 1
F4F' F 0.4053(5) 0.1420(4) 0.2425(3) 0.186(2) Uani 0.40 1 d PD A 2
F5F' F 0.4781(4) 0.0864(2) 0.2131(3) 0.1023(15) Uani 0.40 1 d PD A 2
F6F' F 0.4432(5) 0.1527(3) 0.1761(2) 0.1387(16) Uani 0.40 1 d PD A 2
O1G O 0.43848(13) 0.02671(9) 0.32037(9) 0.0443(7) Uani 1 1 d . A .
C2G C 0.4820(2) -0.00055(13) 0.29609(13) 0.0452(10) Uani 1 1 d . . .
C3G C 0.5605(2) 0.00557(13) 0.29074(14) 0.0448(10) Uani 1 1 d . A .
H3G H 0.5867 -0.0189 0.2714 0.054 Uiso 1 1 calc R . .
C4G C 0.6013(2) 0.04509(12) 0.31203(12) 0.0391(9) Uani 1 1 d . . .
O5G O 0.57853(13) 0.08057(9) 0.33915(8) 0.0406(6) Uani 1 1 d . A .
C6G C 0.4435(2) -0.04586(15) 0.27034(16) 0.0685(13) Uani 1 1 d D A .
F1G F 0.4088(3) -0.03034(14) 0.23466(12) 0.1674(15) Uani 1 1 d D . .
F2G F 0.48853(19) -0.08323(12) 0.25921(18) 0.1999(16) Uani 1 1 d D . .
F3G F 0.3920(2) -0.06861(12) 0.29557(14) 0.1272(13) Uani 1 1 d D . .
C7G C 0.6855(2) 0.04779(12) 0.30149(13) 0.0457(10) Uani 1 1 d D A .
F4G F 0.72635(16) 0.05809(17) 0.33798(11) 0.1244(15) Uani 1 1 d D . .
F5G F 0.71465(16) 0.00585(10) 0.28366(16) 0.1267(14) Uani 1 1 d D . .
F6G F 0.70041(16) 0.08648(11) 0.27295(13) 0.1164(12) Uani 1 1 d D . .
O1H O 0.39453(13) 0.03879(8) 0.46984(10) 0.0466(7) Uani 1 1 d . . .
C2H C 0.4384(2) 0.00574(12) 0.45240(13) 0.0422(10) Uani 1 1 d . A .
C3H C 0.5156(2) 0.01077(13) 0.44451(14) 0.0431(9) Uani 1 1 d . . .
H3H H 0.5407 -0.0173 0.4289 0.052 Uiso 1 1 calc R A .
C4H C 0.55760(19) 0.05307(13) 0.45759(12) 0.0377(9) Uani 1 1 d . A .
O5H O 0.53524(12) 0.09605(8) 0.47485(8) 0.0372(6) Uani 1 1 d . . .
C6H C 0.3989(2) -0.04499(13) 0.43941(16) 0.0602(13) Uani 1 1 d D . .
F1H F 0.3682(2) -0.06638(11) 0.47720(13) 0.1278(14) Uani 1 1 d D A .
F2H F 0.44287(17) -0.08049(9) 0.42271(16) 0.1403(14) Uani 1 1 d D A .
F3H F 0.34321(18) -0.03761(11) 0.41034(14) 0.1157(12) Uani 1 1 d D A .
C7H C 0.6436(2) 0.05017(12) 0.45314(12) 0.0434(10) Uani 1 1 d D . .
F4H F 0.67376(13) 0.04135(11) 0.49530(8) 0.0737(8) Uani 1 1 d D A .
F5H F 0.67352(11) 0.09412(7) 0.43789(10) 0.0596(7) Uani 1 1 d D A .
F6H F 0.66661(12) 0.01141(8) 0.42522(9) 0.0663(7) Uani 1 1 d D A .
O1I O 0.52047(14) 0.10619(9) 0.57874(9) 0.0466(7) Uani 1 1 d . A .
C2I C 0.5333(2) 0.06284(14) 0.60025(14) 0.0497(11) Uani 1 1 d . . .
C3I C 0.6036(3) 0.04297(14) 0.61330(15) 0.0585(12) Uani 1 1 d . A .
H3I H 0.6050 0.0100 0.6291 0.070 Uiso 1 1 calc R . .
C4I C 0.6704(2) 0.06772(14) 0.60495(13) 0.0485(10) Uani 1 1 d . . .
O5I O 0.68239(14) 0.10977(9) 0.58383(9) 0.0473(7) Uani 1 1 d . A .
C6I C 0.4622(2) 0.03090(14) 0.60893(14) 0.0673(14) Uani 1 1 d D A .
F1I F 0.4674(3) -0.00234(17) 0.64329(16) 0.1604(16) Uani 0.80 1 d PD A 1
F2I F 0.4470(2) 0.00384(16) 0.57105(14) 0.1089(14) Uani 0.80 1 d PD A 1
F3I F 0.40186(19) 0.05830(14) 0.61614(18) 0.1083(14) Uani 0.80 1 d PD A 1
F1I' F 0.4092(6) 0.0391(6) 0.5801(4) 0.1604(16) Uani 0.20 1 d PD A 2
F2I' F 0.4402(8) 0.0421(5) 0.6515(3) 0.1089(14) Uani 0.20 1 d PD A 2
F3I' F 0.4817(7) -0.0170(3) 0.6081(6) 0.1083(14) Uani 0.20 1 d PD A 2
C7I C 0.7432(3) 0.03998(14) 0.62058(15) 0.0815(16) Uani 1 1 d D A .
F4I F 0.8035(2) 0.06675(15) 0.61824(19) 0.1221(16) Uani 0.80 1 d PD A 1
F5I F 0.7416(3) 0.0255(2) 0.66409(14) 0.1450(18) Uani 0.80 1 d PD A 1
F6I F 0.7545(3) -0.00113(15) 0.5971(2) 0.1801(18) Uani 0.80 1 d PD A 1
F4I' F 0.7284(8) -0.0075(3) 0.6319(6) 0.1221(16) Uani 0.20 1 d PD A 2
F5I' F 0.7871(7) 0.0367(7) 0.5840(3) 0.1450(18) Uani 0.20 1 d PD A 2
F6I' F 0.7798(8) 0.0645(5) 0.6519(4) 0.1801(18) Uani 0.20 1 d PD A 2
O1J O 0.28882(15) 0.18538(10) 0.64829(11) 0.0580(8) Uani 1 1 d . A .
C2J C 0.3294(2) 0.16048(15) 0.67700(16) 0.0551(12) Uani 1 1 d . . .
C3J C 0.4059(2) 0.16501(16) 0.68437(14) 0.0548(12) Uani 1 1 d . A .
H3J H 0.4280 0.1456 0.7096 0.066 Uiso 1 1 calc R . .
C4J C 0.4521(2) 0.19615(14) 0.65700(13) 0.0447(10) Uani 1 1 d . . .
O5J O 0.43527(15) 0.22523(10) 0.62192(9) 0.0503(7) Uani 1 1 d . A .
C6J C 0.2849(2) 0.12198(18) 0.70735(15) 0.0778(15) Uani 1 1 d D A .
F1J F 0.25498(19) 0.14725(12) 0.74371(10) 0.1000(11) Uani 1 1 d D . .
F2J F 0.32717(19) 0.08406(11) 0.72572(13) 0.1287(11) Uani 1 1 d D . .
F3J F 0.22956(17) 0.09970(10) 0.68480(12) 0.0923(10) Uani 1 1 d D . .
C7J C 0.5360(2) 0.20121(14) 0.67227(13) 0.0500(11) Uani 1 1 d D A .
F4J F 0.56512(15) 0.15628(11) 0.68478(13) 0.0930(10) Uani 1 1 d D . .
F5J F 0.54146(16) 0.23355(14) 0.70870(11) 0.1050(11) Uani 1 1 d D . .
F6J F 0.57984(14) 0.22035(12) 0.63941(9) 0.0791(9) Uani 1 1 d D . .
C11 C 0.5182(2) 0.35014(13) 0.57287(12) 0.0414(9) Uani 1 1 d D A .
C21 C 0.5672(2) 0.37766(14) 0.59261(14) 0.0506(11) Uani 1 1 d D A .
C31 C 0.6291(3) 0.41566(18) 0.6023(2) 0.0879(17) Uani 1 1 d D . .
H31A H 0.6408 0.4347 0.5725 0.105 Uiso 1 1 calc R A .
H31B H 0.6108 0.4418 0.6256 0.105 Uiso 1 1 calc R . .
C41 C 0.6997(3) 0.3922(2) 0.6206(2) 0.130(3) Uani 1 1 d D A .
H41A H 0.6886 0.3679 0.6471 0.157 Uiso 1 1 calc R . .
H41B H 0.7342 0.4199 0.6323 0.157 Uiso 1 1 calc R . .
C51 C 0.7349(3) 0.3631(2) 0.5799(3) 0.188(3) Uani 1 1 d D . .
H51A H 0.7093 0.3287 0.5767 0.225 Uiso 1 1 calc R A .
H51B H 0.7252 0.3830 0.5503 0.225 Uiso 1 1 calc R . .
C61 C 0.8112(3) 0.3545(3) 0.5834(4) 0.190(4) Uani 1 1 d D A .
H61A H 0.8290 0.3358 0.5551 0.284 Uiso 1 1 calc R . .
H61B H 0.8217 0.3333 0.6117 0.284 Uiso 1 1 calc R . .
H61C H 0.8375 0.3882 0.5860 0.284 Uiso 1 1 calc R . .
C12 C 0.58553(16) 0.22250(12) 0.52553(12) 0.0318(8) Uani 1 1 d D A .
C22 C 0.65478(18) 0.21422(12) 0.53139(12) 0.0372(9) Uani 1 1 d D A .
C32 C 0.73690(18) 0.22136(14) 0.53288(14) 0.0459(10) Uani 1 1 d D . .
H32A H 0.7547 0.2152 0.5658 0.055 Uiso 1 1 calc R A .
H32B H 0.7489 0.2582 0.5245 0.055 Uiso 1 1 calc R . .
C42 C 0.77916(19) 0.18550(14) 0.49987(15) 0.0532(11) Uani 1 1 d D A .
H42A H 0.7598 0.1902 0.4672 0.064 Uiso 1 1 calc R . .
H42B H 0.7699 0.1487 0.5093 0.064 Uiso 1 1 calc R . .
C52 C 0.8641(2) 0.19606(19) 0.5003(2) 0.095(2) Uani 1 1 d D . .
H52A H 0.8880 0.1750 0.4749 0.114 Uiso 1 1 calc R A .
H52B H 0.8727 0.2335 0.4928 0.114 Uiso 1 1 calc R . .
C62 C 0.9006(3) 0.1844(4) 0.5439(2) 0.240(5) Uani 1 1 d D A .
H62A H 0.9551 0.1900 0.5405 0.360 Uiso 1 1 calc R . .
H62B H 0.8911 0.1478 0.5525 0.360 Uiso 1 1 calc R . .
H62C H 0.8809 0.2075 0.5689 0.360 Uiso 1 1 calc R . .
C13 C 0.55289(17) 0.32743(12) 0.45332(11) 0.0314(8) Uani 1 1 d D A .
C23 C 0.60307(18) 0.36064(13) 0.44214(12) 0.0399(9) Uani 1 1 d D A .
C33 C 0.67254(19) 0.39253(14) 0.44214(16) 0.0535(11) Uani 1 1 d D . .
H33A H 0.6782 0.4099 0.4734 0.064 Uiso 1 1 calc R A .
H33B H 0.6684 0.4202 0.4176 0.064 Uiso 1 1 calc R . .
C43 C 0.7404(2) 0.35991(16) 0.43240(19) 0.0654(14) Uani 1 1 d D A .
H43A H 0.7353 0.3426 0.4011 0.078 Uiso 1 1 calc R . .
H43B H 0.7455 0.3324 0.4570 0.078 Uiso 1 1 calc R . .
C53 C 0.8124(2) 0.3962(2) 0.4327(3) 0.130(3) Uani 1 1 d D . .
H53A H 0.8119 0.4186 0.4039 0.156 Uiso 1 1 calc R A .
H53B H 0.8105 0.4194 0.4608 0.156 Uiso 1 1 calc R . .
C63 C 0.8765(4) 0.3684(3) 0.4336(3) 0.148(3) Uani 1 1 d D A .
H63A H 0.9197 0.3924 0.4358 0.221 Uiso 1 1 calc R . .
H63B H 0.8806 0.3475 0.4045 0.221 Uiso 1 1 calc R . .
H63C H 0.8763 0.3451 0.4613 0.221 Uiso 1 1 calc R . .
C14 C 0.61627(16) 0.21246(12) 0.39143(11) 0.0319(8) Uani 1 1 d D A .
C24 C 0.67863(18) 0.22088(12) 0.37354(12) 0.0365(9) Uani 1 1 d D A .
C34 C 0.75923(19) 0.23234(13) 0.36546(16) 0.0535(11) Uani 1 1 d D . .
H34A H 0.7795 0.2517 0.3932 0.064 Uiso 1 1 calc R A .
H34B H 0.7643 0.2552 0.3372 0.064 Uiso 1 1 calc R . .
C44 C 0.8058(2) 0.18270(15) 0.3579(2) 0.0684(14) Uani 1 1 d D A .
H44A H 0.7925 0.1672 0.3267 0.082 Uiso 1 1 calc R . .
H44B H 0.7928 0.1569 0.3828 0.082 Uiso 1 1 calc R . .
C54 C 0.8913(3) 0.1931(2) 0.3592(2) 0.098(2) Uani 1 1 d D . .
H54A H 0.9037 0.2177 0.3853 0.118 Uiso 1 1 calc R A .
H54B H 0.9191 0.1599 0.3645 0.118 Uiso 1 1 calc R . .
C64 C 0.9106(4) 0.2145(3) 0.3161(2) 0.123(3) Uani 1 1 d D A .
H64A H 0.9649 0.2221 0.3157 0.185 Uiso 1 1 calc R . .
H64B H 0.8822 0.2470 0.3112 0.185 Uiso 1 1 calc R . .
H64C H 0.8986 0.1896 0.2907 0.185 Uiso 1 1 calc R . .
C15 C 0.42252(17) 0.14987(11) 0.39009(11) 0.0321(8) Uani 1 1 d D A .
C25 C 0.37362(18) 0.11888(12) 0.37578(11) 0.0369(9) Uani 1 1 d D A .
C35 C 0.29931(18) 0.09426(13) 0.36445(15) 0.0487(11) Uani 1 1 d D . .
H35A H 0.2913 0.0636 0.3855 0.058 Uiso 1 1 calc R A .
H35B H 0.2999 0.0815 0.3312 0.058 Uiso 1 1 calc R . .
C45 C 0.23483(17) 0.13261(14) 0.37077(16) 0.0496(11) Uani 1 1 d D A .
H45A H 0.2429 0.1631 0.3496 0.060 Uiso 1 1 calc R . .
H45B H 0.2348 0.1456 0.4039 0.060 Uiso 1 1 calc R . .
C55 C 0.1579(2) 0.10802(16) 0.3597(2) 0.0700(15) Uani 1 1 d D . .
H55A H 0.1587 0.0936 0.3271 0.084 Uiso 1 1 calc R A .
H55B H 0.1487 0.0786 0.3819 0.084 Uiso 1 1 calc R . .
C65 C 0.0954(2) 0.14652(19) 0.3639(3) 0.098(2) Uani 1 1 d D A .
H65A H 0.0472 0.1290 0.3573 0.147 Uiso 1 1 calc R . .
H65B H 0.1031 0.1749 0.3409 0.147 Uiso 1 1 calc R . .
H65C H 0.0946 0.1610 0.3961 0.147 Uiso 1 1 calc R . .
C16 C 0.35067(16) 0.27813(11) 0.43636(11) 0.0300(8) Uani 1 1 d D A .
C26 C 0.28495(17) 0.28520(12) 0.42280(12) 0.0355(9) Uani 1 1 d D A .
C36 C 0.20355(18) 0.27757(15) 0.41335(16) 0.0525(11) Uani 1 1 d D . .
H36A H 0.1898 0.2407 0.4203 0.063 Uiso 1 1 calc R A .
H36B H 0.1934 0.2841 0.3793 0.063 Uiso 1 1 calc R . .
C46 C 0.1551(2) 0.31370(18) 0.4431(2) 0.0767(16) Uani 1 1 d D A .
H46A H 0.1663 0.3506 0.4346 0.092 Uiso 1 1 calc R . .
H46B H 0.1675 0.3088 0.4771 0.092 Uiso 1 1 calc R . .
C56 C 0.0708(2) 0.3028(2) 0.4352(2) 0.126(3) Uani 1 1 d D . .
H56A H 0.0422 0.3354 0.4417 0.151 Uiso 0.60 1 calc PR A 1
H56B H 0.0629 0.2937 0.4013 0.151 Uiso 0.60 1 calc PR A 1
H56C H 0.0614 0.2653 0.4422 0.151 Uiso 0.40 1 calc PR A 2
H56D H 0.0419 0.3237 0.4586 0.151 Uiso 0.40 1 calc PR A 2
C66 C 0.0428(6) 0.2643(4) 0.4620(4) 0.124(4) Uiso 0.60 1 d PD A 1
H66A H -0.0110 0.2599 0.4550 0.186 Uiso 0.60 1 calc PR A 1
H66B H 0.0493 0.2732 0.4956 0.186 Uiso 0.60 1 calc PR A 1
H66C H 0.0697 0.2316 0.4551 0.186 Uiso 0.60 1 calc PR A 1
C66' C 0.0427(7) 0.3133(6) 0.3912(3) 0.097(4) Uiso 0.40 1 d PD A 2
H66D H -0.0114 0.3053 0.3906 0.145 Uiso 0.40 1 calc PR A 2
H66E H 0.0688 0.2916 0.3676 0.145 Uiso 0.40 1 calc PR A 2
H66F H 0.0505 0.3504 0.3838 0.145 Uiso 0.40 1 calc PR A 2
C17 C 0.38056(16) 0.17762(11) 0.51352(11) 0.0291(7) Uani 1 1 d D A .
C27 C 0.33304(17) 0.14217(12) 0.51455(13) 0.0382(9) Uani 1 1 d D . .
C37 C 0.2618(2) 0.11240(14) 0.5212(2) 0.0675(15) Uani 1 1 d D A .
H37A H 0.2667 0.0891 0.5491 0.081 Uiso 1 1 calc R . .
H37B H 0.2526 0.0901 0.4929 0.081 Uiso 1 1 calc R . .
C47 C 0.1951(2) 0.1489(2) 0.5283(3) 0.119(3) Uani 1 1 d D . .
H47A H 0.1778 0.1616 0.4969 0.143 Uiso 0.60 1 calc PR A 1
H47B H 0.2119 0.1797 0.5469 0.143 Uiso 0.60 1 calc PR A 1
H47C H 0.2011 0.1793 0.5068 0.143 Uiso 0.40 1 calc PR A 2
H47D H 0.1967 0.1624 0.5613 0.143 Uiso 0.40 1 calc PR A 2
C57 C 0.1270(5) 0.1225(4) 0.5546(3) 0.128(4) Uiso 0.60 1 d PD A 1
H57A H 0.1451 0.1019 0.5821 0.154 Uiso 0.60 1 calc PR A 1
H57B H 0.0913 0.1495 0.5662 0.154 Uiso 0.60 1 calc PR A 1
C67 C 0.0920(7) 0.0904(5) 0.5225(4) 0.162(6) Uiso 0.60 1 d PD A 1
H67A H 0.0458 0.0761 0.5366 0.243 Uiso 0.60 1 calc PR A 1
H67B H 0.1260 0.0616 0.5139 0.243 Uiso 0.60 1 calc PR A 1
H67C H 0.0792 0.1106 0.4939 0.243 Uiso 0.60 1 calc PR A 1
C57' C 0.1159(5) 0.1244(4) 0.5195(4) 0.098(5) Uiso 0.40 1 d PD A 2
H57C H 0.0775 0.1524 0.5169 0.117 Uiso 0.40 1 calc PR A 2
H57D H 0.1162 0.1042 0.4895 0.117 Uiso 0.40 1 calc PR A 2
C67' C 0.0985(9) 0.0914(5) 0.5574(5) 0.131(7) Uiso 0.40 1 d PD A 2
H67D H 0.0490 0.0752 0.5520 0.196 Uiso 0.40 1 calc PR A 2
H67E H 0.0971 0.1118 0.5869 0.196 Uiso 0.40 1 calc PR A 2
H67F H 0.1370 0.0639 0.5600 0.196 Uiso 0.40 1 calc PR A 2
C18 C 0.31694(18) 0.29887(12) 0.56299(11) 0.0328(8) Uani 1 1 d D A .
C28 C 0.25212(19) 0.29341(12) 0.58066(12) 0.0395(9) Uani 1 1 d D A .
C38 C 0.1674(2) 0.28712(17) 0.58039(15) 0.0605(13) Uani 1 1 d D . .
H38A H 0.1443 0.3211 0.5715 0.073 Uiso 1 1 calc R A .
H38B H 0.1537 0.2614 0.5555 0.073 Uiso 1 1 calc R . .
C48 C 0.1351(2) 0.27003(16) 0.62534(16) 0.0596(13) Uani 1 1 d D A .
H48A H 0.1511 0.2947 0.6506 0.071 Uiso 1 1 calc R . .
H48B H 0.1559 0.2351 0.6333 0.071 Uiso 1 1 calc R . .
C58 C 0.0482(2) 0.2666(2) 0.6254(2) 0.0823(17) Uani 1 1 d D . .
H58A H 0.0330 0.2407 0.6010 0.099 Uiso 1 1 calc R A .
H58B H 0.0322 0.2526 0.6566 0.099 Uiso 1 1 calc R . .
C68 C 0.0086(3) 0.3117(3) 0.6173(3) 0.167(3) Uani 1 1 d D A .
H68A H -0.0456 0.3040 0.6173 0.251 Uiso 1 1 calc R . .
H68B H 0.0231 0.3263 0.5864 0.251 Uiso 1 1 calc R . .
H68C H 0.0199 0.3372 0.6423 0.251 Uiso 1 1 calc R . .

loop_
_atom_site_aniso_label
_atom_site_aniso_U_11
_atom_site_aniso_U_22
_atom_site_aniso_U_33
_atom_site_aniso_U_23
_atom_site_aniso_U_13
_atom_site_aniso_U_12
Cu1 0.02483(18) 0.03134(18) 0.0590(2) 0.00764(18) -0.00638(19) -0.00200(16)
Cu2 0.02638(17) 0.02881(16) 0.03638(19) -0.00621(15) 0.00336(15) 0.00260(16)
Cu3 0.02982(18) 0.02991(17) 0.0371(2) -0.00519(15) 0.00298(17) -0.00043(15)
Cu4 0.02935(19) 0.0563(2) 0.0368(2) -0.01279(18) 0.00410(17) -0.00557(19)
Cu5 0.02501(17) 0.03027(17) 0.0409(2) -0.01020(16) 0.00399(16) -0.00043(15)
Cu6 0.02304(17) 0.03181(17) 0.0493(2) 0.00438(17) -0.00396(18) -0.00232(16)
Cu7 0.0341(2) 0.03415(18) 0.0427(2) 0.00481(17) -0.00100(18) 0.00626(17)
Cu8 0.0391(2) 0.0394(2) 0.0521(2) 0.00729(19) 0.0035(2) 0.00524(19)
Cu9 0.0350(2) 0.0430(2) 0.0458(2) -0.01458(18) 0.01009(19) -0.00533(18)
Cu10 0.0387(3) 0.0283(3) 0.0642(4) -0.0055(3) 0.0131(3) -0.0013(3)
Cu11 0.0536(9) 0.0339(7) 0.1086(14) -0.0168(8) -0.0042(9) 0.0108(7)
Cu12 0.0486(3) 0.0698(3) 0.0376(2) 0.0017(2) -0.0018(2) -0.0093(2)
Cu13 0.0342(2) 0.03239(18) 0.0484(2) 0.00595(17) -0.00238(19) 0.00401(17)
Cu14 0.02467(17) 0.03822(18) 0.0402(2) -0.01201(16) 0.00584(17) -0.00401(16)
Cu15 0.0328(2) 0.02851(18) 0.0583(2) -0.00306(18) 0.0050(2) 0.00267(17)
Cu16 0.0432(2) 0.03582(19) 0.0445(2) -0.01094(17) 0.0118(2) 0.00305(18)
Cu17 0.0481(2) 0.0499(2) 0.0396(2) -0.01160(19) 0.0069(2) -0.0071(2)
Cu18 0.0332(2) 0.0455(2) 0.03396(19) -0.00312(17) 0.00581(18) 0.00211(18)
Cu19 0.03132(19) 0.03430(18) 0.0438(2) -0.01274(17) 0.00112(18) 0.00295(17)
O1A 0.0666(17) 0.0655(15) 0.0473(14) -0.0160(12) -0.0012(14) -0.0193(15)
C2A 0.062(2) 0.0474(19) 0.047(2) -0.0084(17) 0.003(2) 0.0022(19)
C3A 0.070(3) 0.053(2) 0.046(2) -0.0054(17) 0.006(2) -0.001(2)
C4A 0.059(2) 0.0450(19) 0.047(2) -0.0033(16) 0.0063(19) 0.0061(18)
O5A 0.0478(14) 0.0686(16) 0.0391(13) -0.0080(12) 0.0073(12) -0.0073(13)
C6A 0.103(3) 0.055(2) 0.050(2) -0.0034(19) -0.017(2) -0.018(2)
F1A 0.117(2) 0.095(2) 0.173(3) 0.007(2) -0.079(2) 0.000(2)
F2A 0.175(3) 0.0862(16) 0.0724(17) 0.0023(14) -0.0358(19) -0.0704(18)
F3A 0.122(2) 0.155(3) 0.0499(15) -0.0135(17) -0.0162(17) -0.033(2)
C7A 0.074(3) 0.062(2) 0.064(2) -0.011(2) 0.030(2) -0.009(2)
F4A 0.168(3) 0.192(3) 0.146(3) -0.077(2) 0.101(2) -0.114(2)
F5A 0.113(2) 0.429(5) 0.089(2) 0.124(3) -0.027(2) -0.128(3)
F6A 0.100(2) 0.157(3) 0.295(6) 0.045(4) 0.094(3) 0.015(3)
O1B 0.0626(16) 0.0376(12) 0.0682(16) -0.0207(11) 0.0185(14) -0.0067(12)
C2B 0.073(3) 0.0446(19) 0.044(2) -0.0123(16) 0.004(2) 0.006(2)
C3B 0.087(3) 0.0409(19) 0.059(2) -0.0137(17) 0.016(2) 0.008(2)
C4B 0.075(3) 0.054(2) 0.0410(19) -0.0097(16) 0.0108(19) 0.028(2)
O5B 0.0446(14) 0.0479(13) 0.0578(14) -0.0109(12) 0.0113(12) 0.0067(12)
C6B 0.093(4) 0.063(3) 0.082(3) -0.028(2) 0.010(3) -0.003(3)
F1B 0.088(2) 0.0736(19) 0.167(4) -0.053(2) 0.040(3) -0.0372(18)
F2B 0.176(4) 0.178(4) 0.084(3) 0.002(3) -0.047(3) -0.106(3)
F3B 0.119(3) 0.0342(15) 0.215(5) 0.003(2) 0.005(4) -0.0191(19)
F1B' 0.088(2) 0.0736(19) 0.167(4) -0.053(2) 0.040(3) -0.0372(18)
F2B' 0.176(4) 0.178(4) 0.084(3) 0.002(3) -0.047(3) -0.106(3)
F3B' 0.119(3) 0.0342(15) 0.215(5) 0.003(2) 0.005(4) -0.0191(19)
C7B 0.077(3) 0.065(2) 0.068(3) -0.019(2) 0.009(2) 0.034(2)
F4B 0.155(3) 0.0832(18) 0.212(3) -0.0570(19) 0.102(2) 0.0223(19)
F5B 0.082(2) 0.214(4) 0.133(3) -0.049(3) 0.003(2) 0.064(2)
F6B 0.139(2) 0.122(2) 0.126(2) 0.0406(19) 0.0909(18) 0.0581(19)
O1C 0.0505(16) 0.0532(15) 0.137(3) -0.0400(17) 0.0020(19) 0.0117(14)
C2C 0.064(3) 0.0352(17) 0.081(3) -0.0088(19) -0.008(2) -0.0061(19)
C3C 0.050(2) 0.0345(17) 0.073(3) -0.0053(18) 0.004(2) 0.0055(17)
C4C 0.060(2) 0.0370(17) 0.051(2) -0.0016(16) -0.0014(19) 0.0028(18)
O5C 0.0696(18) 0.0330(12) 0.0743(18) -0.0024(12) -0.0041(16) 0.0108(13)
C6C 0.065(3) 0.055(2) 0.140(5) -0.027(3) 0.011(3) -0.012(2)
F1C 0.130(3) 0.088(2) 0.195(4) -0.010(2) 0.055(3) -0.049(2)
F2C 0.118(2) 0.0736(17) 0.155(3) -0.0230(19) -0.032(2) -0.0301(18)
F3C 0.091(2) 0.0479(14) 0.251(4) -0.047(2) 0.030(3) -0.0117(15)
C7C 0.051(2) 0.0456(19) 0.060(2) 0.0030(18) 0.0147(19) -0.0013(18)
F4C 0.0662(17) 0.0891(17) 0.174(3) 0.0612(19) -0.006(2) -0.0074(16)
F5C 0.0641(17) 0.170(3) 0.104(2) 0.0675(19) -0.0010(16) 0.020(2)
F6C 0.0595(17) 0.130(2) 0.203(3) -0.100(2) 0.0323(19) -0.0030(17)
O1D 0.0428(14) 0.0461(13) 0.0627(16) 0.0060(12) -0.0065(12) 0.0142(12)
C2D 0.057(2) 0.0498(19) 0.063(2) 0.0083(19) -0.002(2) 0.0225(18)
C3D 0.050(2) 0.0396(18) 0.079(3) 0.0195(18) 0.003(2) 0.0067(18)
C4D 0.058(2) 0.0437(19) 0.061(2) 0.0132(18) 0.002(2) -0.0039(19)
O5D 0.0429(13) 0.0399(12) 0.0564(14) 0.0151(11) -0.0014(12) 0.0037(11)
C6D 0.077(3) 0.056(2) 0.091(3) 0.023(2) -0.010(3) 0.015(2)
F1D 0.130(3) 0.222(4) 0.136(4) -0.068(3) -0.051(3) 0.133(3)
F2D 0.085(3) 0.183(3) 0.296(5) 0.179(3) -0.028(3) 0.029(3)
F3D 0.193(3) 0.091(3) 0.352(5) -0.061(3) -0.221(3) 0.072(3)
F1D' 0.130(3) 0.222(4) 0.136(4) -0.068(3) -0.051(3) 0.133(3)
F2D' 0.085(3) 0.183(3) 0.296(5) 0.179(3) -0.028(3) 0.029(3)
F3D' 0.193(3) 0.091(3) 0.352(5) -0.061(3) -0.221(3) 0.072(3)
C7D 0.055(3) 0.064(2) 0.099(3) 0.042(2) 0.013(2) 0.006(2)
F4D 0.0430(19) 0.095(2) 0.290(5) 0.118(3) 0.037(3) 0.0183(19)
F5D 0.108(3) 0.081(2) 0.164(5) -0.011(3) 0.013(3) -0.045(2)
F6D 0.075(3) 0.148(3) 0.135(3) 0.068(3) 0.017(3) -0.036(3)
F4D' 0.0430(19) 0.095(2) 0.290(5) 0.118(3) 0.037(3) 0.0183(19)
F5D' 0.108(3) 0.081(2) 0.164(5) -0.011(3) 0.013(3) -0.045(2)
F6D' 0.075(3) 0.148(3) 0.135(3) 0.068(3) 0.017(3) -0.036(3)
O1E 0.0511(15) 0.0757(17) 0.0400(13) 0.0107(12) 0.0030(12) -0.0149(14)
C2E 0.064(2) 0.052(2) 0.044(2) 0.0035(17) 0.010(2) -0.003(2)
C3E 0.066(3) 0.083(3) 0.0244(17) 0.0081(17) -0.0035(18) -0.012(2)
C4E 0.048(2) 0.0460(18) 0.0438(19) -0.0008(16) -0.0051(17) 0.0109(17)
O5E 0.0449(14) 0.0605(14) 0.0332(12) 0.0011(11) -0.0054(11) -0.0053(12)
C6E 0.083(3) 0.094(3) 0.051(2) 0.015(2) 0.004(3) -0.030(3)
F1E 0.116(2) 0.163(3) 0.155(3) 0.045(3) 0.067(2) 0.004(3)
F2E 0.188(3) 0.100(2) 0.123(3) 0.0127(19) 0.051(3) -0.066(2)
F3E 0.191(3) 0.336(5) 0.0451(17) 0.006(2) 0.016(2) -0.179(3)
C7E 0.055(2) 0.093(3) 0.044(2) -0.005(2) -0.002(2) 0.010(2)
F4E 0.0664(16) 0.125(2) 0.122(2) -0.022(2) -0.0404(17) 0.0351(17)
F5E 0.0596(15) 0.0966(18) 0.0874(18) 0.0109(15) -0.0195(14) -0.0275(14)
F6E 0.096(2) 0.172(3) 0.0501(15) -0.0144(17) -0.0276(15) -0.026(2)
O1F 0.0507(15) 0.0696(16) 0.0434(14) 0.0035(12) 0.0162(12) 0.0023(14)
C2F 0.060(2) 0.066(2) 0.050(2) 0.0089(19) 0.014(2) 0.012(2)
C3F 0.072(3) 0.066(2) 0.039(2) -0.0017(18) 0.004(2) 0.022(2)
C4F 0.052(2) 0.057(2) 0.047(2) -0.0042(18) -0.0029(18) 0.0199(19)
O5F 0.0390(13) 0.0634(15) 0.0454(14) -0.0040(12) -0.0070(12) 0.0036(13)
C6F 0.092(4) 0.131(4) 0.043(2) -0.002(3) 0.021(3) -0.005(4)
F1F 0.103(3) 0.135(3) 0.077(2) 0.007(2) 0.056(2) -0.016(3)
F2F 0.141(4) 0.322(7) 0.088(3) 0.085(4) 0.026(3) -0.047(5)
F3F 0.120(3) 0.106(3) 0.236(4) -0.040(3) 0.133(3) 0.003(3)
F1F' 0.103(3) 0.135(3) 0.077(2) 0.007(2) 0.056(2) -0.016(3)
F2F' 0.141(4) 0.322(7) 0.088(3) 0.085(4) 0.026(3) -0.047(5)
F3F' 0.120(3) 0.106(3) 0.236(4) -0.040(3) 0.133(3) 0.003(3)
C7F 0.094(3) 0.089(3) 0.054(2) -0.027(2) -0.031(2) 0.030(3)
F4F 0.125(4) 0.277(5) 0.155(3) -0.167(3) -0.033(3) 0.009(4)
F5F 0.093(3) 0.086(3) 0.128(3) 0.020(2) -0.051(3) -0.001(2)
F6F 0.185(4) 0.137(3) 0.095(3) 0.064(2) -0.082(3) -0.109(3)
F4F' 0.125(4) 0.277(5) 0.155(3) -0.167(3) -0.033(3) 0.009(4)
F5F' 0.093(3) 0.086(3) 0.128(3) 0.020(2) -0.051(3) -0.001(2)
F6F' 0.185(4) 0.137(3) 0.095(3) 0.064(2) -0.082(3) -0.109(3)
O1G 0.0346(12) 0.0404(12) 0.0580(14) -0.0173(11) 0.0005(12) 0.0007(11)
C2G 0.053(2) 0.0358(16) 0.0466(19) -0.0132(15) -0.0009(18) 0.0052(17)
C3G 0.0433(19) 0.0337(16) 0.058(2) -0.0080(16) 0.0038(18) 0.0065(16)
C4G 0.0426(19) 0.0303(15) 0.0444(18) -0.0050(14) 0.0032(16) 0.0066(15)
O5G 0.0346(12) 0.0353(11) 0.0517(13) -0.0114(10) 0.0054(11) 0.0011(10)
C6G 0.052(2) 0.060(2) 0.094(3) -0.040(2) 0.012(2) -0.010(2)
F1G 0.275(4) 0.126(2) 0.102(2) 0.0000(19) -0.101(2) -0.093(3)
F2G 0.070(2) 0.1341(17) 0.395(4) -0.201(2) 0.014(3) -0.0129(17)
F3G 0.132(3) 0.0935(17) 0.156(3) -0.0524(19) 0.027(2) -0.0681(17)
C7G 0.0394(19) 0.0334(16) 0.064(2) -0.0032(16) 0.0033(18) 0.0023(16)
F4G 0.0428(14) 0.250(4) 0.0807(19) -0.032(2) 0.0090(15) -0.011(2)
F5G 0.0574(16) 0.0614(15) 0.261(4) -0.055(2) 0.049(2) -0.0022(14)
F6G 0.0579(16) 0.1032(18) 0.188(3) 0.0772(19) 0.0351(19) 0.0141(16)
O1H 0.0353(12) 0.0256(10) 0.0790(17) -0.0053(11) 0.0082(13) -0.0036(10)
C2H 0.0377(18) 0.0305(15) 0.058(2) -0.0033(15) -0.0020(17) -0.0024(15)
C3H 0.0404(18) 0.0307(15) 0.058(2) -0.0058(16) 0.0038(18) 0.0005(15)
C4H 0.0308(16) 0.0378(16) 0.0443(18) -0.0014(14) -0.0029(15) 0.0046(14)
O5H 0.0311(11) 0.0289(10) 0.0516(13) -0.0056(10) 0.0047(11) 0.0030(9)
C6H 0.039(2) 0.0344(17) 0.107(3) -0.010(2) 0.005(2) -0.0070(16)
F1H 0.190(3) 0.0607(15) 0.133(3) -0.0007(17) 0.019(3) -0.0662(18)
F2H 0.0658(18) 0.0637(13) 0.291(4) -0.1011(18) 0.022(2) -0.0184(14)
F3H 0.103(2) 0.0685(16) 0.176(3) -0.0224(19) -0.058(2) -0.0269(16)
C7H 0.0396(18) 0.0419(17) 0.049(2) -0.0097(15) -0.0007(17) 0.0045(16)
F4H 0.0480(13) 0.1129(19) 0.0603(15) -0.0013(14) -0.0076(12) 0.0226(14)
F5H 0.0343(11) 0.0395(10) 0.1048(18) -0.0083(12) 0.0103(12) -0.0043(9)
F6H 0.0412(12) 0.0509(11) 0.1067(17) -0.0359(12) 0.0108(12) 0.0038(10)
O1I 0.0420(13) 0.0450(13) 0.0529(14) 0.0173(11) -0.0006(12) -0.0005(12)
C2I 0.055(2) 0.0383(17) 0.055(2) 0.0043(17) 0.0015(19) 0.0007(17)
C3I 0.078(3) 0.0390(18) 0.058(2) 0.0146(18) 0.003(2) 0.012(2)
C4I 0.054(2) 0.0493(19) 0.0421(19) 0.0051(16) -0.0024(18) 0.0165(18)
O5I 0.0464(14) 0.0378(12) 0.0578(15) 0.0074(11) -0.0099(12) 0.0074(11)
C6I 0.075(3) 0.054(2) 0.073(3) 0.015(2) 0.004(3) -0.015(2)
F1I 0.133(3) 0.189(3) 0.159(3) 0.133(2) -0.037(3) -0.081(3)
F2I 0.104(3) 0.116(3) 0.107(3) -0.023(2) 0.013(2) -0.058(2)
F3I 0.0635(19) 0.077(2) 0.184(4) -0.013(3) 0.053(2) -0.0091(18)
F1I' 0.133(3) 0.189(3) 0.159(3) 0.133(2) -0.037(3) -0.081(3)
F2I' 0.104(3) 0.116(3) 0.107(3) -0.023(2) 0.013(2) -0.058(2)
F3I' 0.0635(19) 0.077(2) 0.184(4) -0.013(3) 0.053(2) -0.0091(18)
C7I 0.083(3) 0.056(2) 0.106(4) 0.026(2) -0.011(3) 0.029(2)
F4I 0.064(2) 0.103(2) 0.199(4) 0.051(3) -0.036(3) 0.018(2)
F5I 0.119(3) 0.206(4) 0.110(3) 0.061(3) -0.033(3) 0.061(3)
F6I 0.141(3) 0.141(2) 0.259(5) -0.130(3) -0.105(3) 0.113(2)
F4I' 0.064(2) 0.103(2) 0.199(4) 0.051(3) -0.036(3) 0.018(2)
F5I' 0.119(3) 0.206(4) 0.110(3) 0.061(3) -0.033(3) 0.061(3)
F6I' 0.141(3) 0.141(2) 0.259(5) -0.130(3) -0.105(3) 0.113(2)
O1J 0.0474(15) 0.0463(13) 0.0803(18) 0.0198(13) 0.0045(15) -0.0032(12)
C2J 0.049(2) 0.052(2) 0.064(2) 0.0153(19) 0.008(2) 0.0017(19)
C3J 0.055(2) 0.058(2) 0.051(2) 0.0167(18) -0.0009(19) 0.012(2)
C4J 0.0389(19) 0.0489(19) 0.046(2) 0.0020(16) -0.0007(17) 0.0026(17)
O5J 0.0447(14) 0.0566(14) 0.0495(14) 0.0125(12) 0.0018(12) 0.0019(13)
C6J 0.062(3) 0.098(3) 0.073(3) 0.044(2) 0.021(2) 0.013(3)
F1J 0.102(2) 0.118(2) 0.0798(19) 0.0158(17) 0.0295(18) -0.0262(19)
F2J 0.091(2) 0.1224(18) 0.173(2) 0.1101(17) 0.019(2) 0.0196(18)
F3J 0.0839(19) 0.0711(15) 0.122(2) 0.0263(16) 0.0057(19) -0.0214(15)
C7J 0.041(2) 0.065(2) 0.044(2) 0.0034(18) -0.0068(17) 0.0098(19)
F4J 0.0539(15) 0.0857(18) 0.139(3) 0.0328(18) -0.0178(17) 0.0125(14)
F5J 0.0637(17) 0.161(3) 0.0907(18) -0.0641(18) -0.0174(15) 0.0193(18)
F6J 0.0486(13) 0.127(2) 0.0620(15) 0.0145(16) -0.0052(13) -0.0156(15)
C11 0.0439(19) 0.0443(18) 0.0360(17) -0.0114(14) 0.0122(15) -0.0065(16)
C21 0.047(2) 0.052(2) 0.053(2) -0.0165(17) 0.0171(18) -0.0072(18)
C31 0.075(3) 0.093(3) 0.096(4) -0.034(3) 0.021(3) -0.029(3)
C41 0.063(3) 0.113(4) 0.215(7) -0.064(5) -0.014(4) -0.019(3)
C51 0.087(4) 0.156(4) 0.321(8) -0.170(4) -0.058(5) 0.010(4)
C61 0.093(5) 0.261(9) 0.215(9) -0.088(7) 0.047(6) -0.084(5)
C12 0.0213(13) 0.0330(14) 0.0409(16) 0.0029(13) -0.0062(13) 0.0018(13)
C22 0.0398(18) 0.0344(16) 0.0373(17) 0.0000(13) 0.0001(15) -0.0004(15)
C32 0.0330(17) 0.0438(17) 0.061(2) -0.0043(17) -0.0069(17) -0.0007(16)
C42 0.039(2) 0.051(2) 0.070(3) -0.0058(19) -0.0045(19) -0.0027(18)
C52 0.030(2) 0.068(3) 0.186(6) -0.037(3) 0.021(3) 0.000(2)
C62 0.046(3) 0.503(14) 0.170(6) -0.184(7) -0.041(4) 0.075(6)
C13 0.0304(15) 0.0354(15) 0.0285(15) -0.0030(12) -0.0037(13) 0.0031(13)
C23 0.0362(17) 0.0440(17) 0.0394(17) 0.0059(15) -0.0032(16) -0.0041(15)
C33 0.044(2) 0.0489(19) 0.067(2) -0.0057(19) 0.015(2) -0.0149(17)
C43 0.041(2) 0.066(2) 0.089(3) 0.003(2) 0.005(2) -0.002(2)
C53 0.039(3) 0.174(6) 0.178(6) -0.083(5) 0.007(4) 0.000(3)
C63 0.125(6) 0.178(7) 0.140(6) -0.016(6) 0.021(6) -0.017(6)
C14 0.0220(14) 0.0389(15) 0.0349(16) -0.0102(13) 0.0032(13) -0.0042(13)
C24 0.0351(17) 0.0291(14) 0.0453(18) -0.0103(14) 0.0013(15) 0.0020(14)
C34 0.0398(19) 0.0457(18) 0.075(2) -0.0250(18) 0.0175(18) -0.0081(17)
C44 0.036(2) 0.058(2) 0.111(4) -0.018(2) 0.019(2) 0.006(2)
C54 0.061(3) 0.108(4) 0.125(5) 0.016(4) 0.009(3) 0.019(3)
C64 0.134(5) 0.124(4) 0.112(5) 0.037(4) 0.007(4) 0.062(4)
C15 0.0313(15) 0.0302(14) 0.0348(16) -0.0091(12) 0.0039(14) 0.0010(13)
C25 0.0381(17) 0.0362(16) 0.0363(16) -0.0106(13) 0.0068(15) -0.0013(15)
C35 0.0310(17) 0.0406(17) 0.075(3) -0.0120(18) -0.0064(18) -0.0120(16)
C45 0.0275(17) 0.0459(19) 0.075(3) 0.0024(18) -0.0071(18) -0.0017(16)
C55 0.034(2) 0.053(2) 0.122(4) 0.015(3) 0.000(3) 0.0045(19)
C65 0.041(2) 0.077(3) 0.175(6) 0.001(4) -0.007(3) 0.002(3)
C16 0.0195(13) 0.0295(13) 0.0409(17) -0.0031(13) -0.0009(13) -0.0034(12)
C26 0.0330(17) 0.0307(15) 0.0428(18) -0.0027(13) 0.0013(15) 0.0010(14)
C36 0.0259(17) 0.053(2) 0.078(3) -0.005(2) -0.0030(19) -0.0046(17)
C46 0.0298(19) 0.081(3) 0.120(4) -0.025(3) 0.010(3) 0.006(2)
C56 0.037(2) 0.118(5) 0.222(8) -0.027(5) 0.029(4) -0.011(3)
C17 0.0199(13) 0.0278(14) 0.0394(16) 0.0001(13) -0.0018(13) 0.0048(12)
C27 0.0273(15) 0.0347(15) 0.053(2) 0.0011(15) 0.0068(15) 0.0061(14)
C37 0.038(2) 0.046(2) 0.118(4) 0.004(2) 0.012(3) -0.0129(18)
C47 0.037(2) 0.101(4) 0.219(8) -0.008(5) 0.034(4) -0.010(3)
C18 0.0337(16) 0.0355(15) 0.0292(15) -0.0044(13) 0.0011(14) 0.0066(14)
C28 0.0442(19) 0.0393(16) 0.0352(17) -0.0096(13) 0.0052(16) 0.0079(16)
C38 0.043(2) 0.066(2) 0.073(3) -0.019(2) 0.006(2) -0.004(2)
C48 0.045(2) 0.052(2) 0.082(3) 0.009(2) 0.012(2) 0.0017(19)
C58 0.043(2) 0.112(4) 0.092(4) 0.027(3) 0.012(2) 0.014(3)
C68 0.059(3) 0.230(7) 0.213(7) 0.118(6) 0.038(4) 0.035(5)

loop_
_atom_type_symbol
_atom_type_description
_atom_type_scat_dispersion_real
_atom_type_scat_dispersion_imag
_atom_type_scat_source
C C 0.0033 0.0016 'International Tables Vol C Tables 4.2.6.8 and 6.1.1.4'
H H 0.0000 0.0000 'International Tables Vol C Tables 4.2.6.8 and 6.1.1.4'
O O 0.0106 0.0060 'International Tables Vol C Tables 4.2.6.8 and 6.1.1.4'
F F 0.0171 0.0103 'International Tables Vol C Tables 4.2.6.8 and 6.1.1.4'
Cu Cu 0.3201 1.2651 'International Tables Vol C Tables 4.2.6.8 and 6.1.1.4'

loop_
_geom_angle_atom_site_label_1
_geom_angle_atom_site_label_2
_geom_angle_atom_site_label_3
_geom_angle
_geom_angle_site_symmetry_1
_geom_angle_site_symmetry_3
_geom_angle_publ_flag
C12 Cu1 C17 170.23(14) . . ?
C12 Cu1 Cu3 52.49(9) . . ?
C17 Cu1 Cu3 132.09(9) . . ?
C12 Cu1 Cu2 130.90(9) . . ?
C17 Cu1 Cu2 53.29(8) . . ?
Cu3 Cu1 Cu2 78.910(17) . . ?
C12 Cu1 Cu7 49.22(9) . . ?
C17 Cu1 Cu7 128.85(9) . . ?
Cu3 Cu1 Cu7 98.663(19) . . ?
Cu2 Cu1 Cu7 169.12(2) . . ?
C12 Cu1 Cu4 49.04(10) . . ?
C17 Cu1 Cu4 123.86(10) . . ?
Cu3 Cu1 Cu4 56.599(15) . . ?
Cu2 Cu1 Cu4 101.175(19) . . ?
Cu7 Cu1 Cu4 85.976(18) . . ?
C12 Cu1 Cu15 123.94(10) . . ?
C17 Cu1 Cu15 47.92(9) . . ?
Cu3 Cu1 Cu15 157.88(2) . . ?
Cu2 Cu1 Cu15 97.882(18) . . ?
Cu7 Cu1 Cu15 88.294(17) . . ?
Cu4 Cu1 Cu15 103.41(2) . . ?
C12 Cu1 Cu5 119.66(10) . . ?
C17 Cu1 Cu5 53.43(10) . . ?
Cu3 Cu1 Cu5 99.540(18) . . ?
Cu2 Cu1 Cu5 55.941(14) . . ?
Cu7 Cu1 Cu5 134.83(2) . . ?
Cu4 Cu1 Cu5 70.687(17) . . ?
Cu15 Cu1 Cu5 61.917(15) . . ?
C18 Cu2 C17 121.78(12) . . ?
C18 Cu2 C16 124.69(12) . . ?
C17 Cu2 C16 107.71(12) . . ?
C18 Cu2 Cu5 172.87(9) . . ?
C17 Cu2 Cu5 57.40(9) . . ?
C16 Cu2 Cu5 52.98(8) . . ?
C18 Cu2 Cu9 48.91(9) . . ?
C17 Cu2 Cu9 125.81(9) . . ?
C16 Cu2 Cu9 117.63(8) . . ?
Cu5 Cu2 Cu9 138.01(2) . . ?
C18 Cu2 Cu1 119.20(9) . . ?
C17 Cu2 Cu1 47.42(8) . . ?
C16 Cu2 Cu1 111.78(8) . . ?
Cu5 Cu2 Cu1 66.103(16) . . ?
Cu9 Cu2 Cu1 87.478(19) . . ?
C18 Cu2 Cu6 124.10(9) . . ?
C17 Cu2 Cu6 109.60(8) . . ?
C16 Cu2 Cu6 46.07(8) . . ?
Cu5 Cu2 Cu6 60.195(16) . . ?
Cu9 Cu2 Cu6 84.409(18) . . ?
Cu1 Cu2 Cu6 80.091(17) . . ?
C18 Cu2 Cu8 41.64(9) . . ?
C17 Cu2 Cu8 80.88(9) . . ?
C16 Cu2 Cu8 160.89(8) . . ?
Cu5 Cu2 Cu8 138.280(19) . . ?
Cu9 Cu2 Cu8 66.003(16) . . ?
Cu1 Cu2 Cu8 86.722(17) . . ?
Cu6 Cu2 Cu8 148.117(19) . . ?
C11 Cu3 C12 131.98(14) . . ?
C11 Cu3 C13 113.68(13) . . ?
C12 Cu3 C13 108.86(12) . . ?
C11 Cu3 Cu11 64.03(11) . . ?
C12 Cu3 Cu11 163.08(10) . . ?
C13 Cu3 Cu11 54.39(9) . . ?
C11 Cu3 Cu9 47.91(10) . . ?
C12 Cu3 Cu9 127.94(9) . . ?
C13 Cu3 Cu9 114.26(8) . . ?
Cu11 Cu3 Cu9 65.17(5) . . ?
C11 Cu3 Cu4 170.05(10) . . ?
C12 Cu3 Cu4 52.89(9) . . ?
C13 Cu3 Cu4 58.30(8) . . ?
Cu11 Cu3 Cu4 110.40(5) . . ?
Cu9 Cu3 Cu4 138.91(2) . . ?
C11 Cu3 Cu1 124.26(10) . . ?
C12 Cu3 Cu1 47.67(8) . . ?
C13 Cu3 Cu1 114.79(8) . . ?
Cu11 Cu3 Cu1 132.72(4) . . ?
Cu9 Cu3 Cu1 87.412(18) . . ?
Cu4 Cu3 Cu1 65.669(17) . . ?
C11 Cu3 Cu6 117.79(10) . . ?
C12 Cu3 Cu6 107.41(9) . . ?
C13 Cu3 Cu6 46.03(8) . . ?
Cu11 Cu3 Cu6 60.26(4) . . ?
Cu9 Cu3 Cu6 84.113(19) . . ?
Cu4 Cu3 Cu6 61.976(16) . . ?
Cu1 Cu3 Cu6 80.190(17) . . ?
C11 Cu3 Cu10 74.08(10) . . ?
C12 Cu3 Cu10 150.20(9) . . ?
C13 Cu3 Cu10 41.52(8) . . ?
Cu11 Cu3 Cu10 13.81(4) . . ?
Cu9 Cu3 Cu10 78.855(19) . . ?
Cu4 Cu3 Cu10 99.10(2) . . ?
Cu1 Cu3 Cu10 136.33(2) . . ?
Cu6 Cu3 Cu10 57.442(17) . . ?
C14 Cu4 C12 138.29(12) . . ?
C14 Cu4 C13 112.96(12) . . ?
C12 Cu4 C13 102.41(11) . . ?
C14 Cu4 Cu14 49.06(8) . . ?
C12 Cu4 Cu14 127.05(9) . . ?
C13 Cu4 Cu14 120.52(8) . . ?
C14 Cu4 Cu3 164.16(9) . . ?
C12 Cu4 Cu3 52.06(9) . . ?
C13 Cu4 Cu3 52.43(8) . . ?
Cu14 Cu4 Cu3 140.28(2) . . ?
C14 Cu4 Cu6 114.63(9) . . ?
C12 Cu4 Cu6 105.85(8) . . ?
C13 Cu4 Cu6 44.89(8) . . ?
Cu14 Cu4 Cu6 87.160(18) . . ?
Cu3 Cu4 Cu6 61.021(16) . . ?
C14 Cu4 Cu1 137.79(9) . . ?
C12 Cu4 Cu1 44.10(8) . . ?
C13 Cu4 Cu1 102.94(8) . . ?
Cu14 Cu4 Cu1 93.915(19) . . ?
Cu3 Cu4 Cu1 57.732(16) . . ?
Cu6 Cu4 Cu1 76.271(17) . . ?
C14 Cu4 Cu12 72.60(9) . . ?
C12 Cu4 Cu12 143.50(9) . . ?
C13 Cu4 Cu12 41.63(8) . . ?
Cu14 Cu4 Cu12 86.528(19) . . ?
Cu3 Cu4 Cu12 93.76(2) . . ?
Cu6 Cu4 Cu12 56.568(16) . . ?
Cu1 Cu4 Cu12 132.78(2) . . ?
C15 Cu5 C16 132.44(13) . . ?
C15 Cu5 C17 117.54(11) . . ?
C16 Cu5 C17 103.62(11) . . ?
C15 Cu5 Cu14 47.72(9) . . ?
C16 Cu5 Cu14 123.16(9) . . ?
C17 Cu5 Cu14 124.86(7) . . ?
C15 Cu5 Cu2 167.86(9) . . ?
C16 Cu5 Cu2 54.15(9) . . ?
C17 Cu5 Cu2 51.96(7) . . ?
Cu14 Cu5 Cu2 141.25(2) . . ?
C15 Cu5 Cu6 129.87(9) . . ?
C16 Cu5 Cu6 47.06(8) . . ?
C17 Cu5 Cu6 106.76(7) . . ?
Cu14 Cu5 Cu6 88.340(17) . . ?
Cu2 Cu5 Cu6 62.260(15) . . ?
C15 Cu5 Cu1 120.37(9) . . ?
C16 Cu5 Cu1 105.55(9) . . ?
C17 Cu5 Cu1 43.60(7) . . ?
Cu14 Cu5 Cu1 93.034(19) . . ?
Cu2 Cu5 Cu1 57.956(15) . . ?
Cu6 Cu5 Cu1 77.333(16) . . ?
C15 Cu5 Cu15 73.59(9) . . ?
C16 Cu5 Cu15 148.70(9) . . ?
C17 Cu5 Cu15 45.69(7) . . ?
Cu14 Cu5 Cu15 86.530(17) . . ?
Cu2 Cu5 Cu15 97.144(19) . . ?
Cu6 Cu5 Cu15 135.55(2) . . ?
Cu1 Cu5 Cu15 58.938(14) . . ?
C16 Cu6 C13 174.06(13) . . ?
C16 Cu6 Cu5 53.11(9) . . ?
C13 Cu6 Cu5 132.75(9) . . ?
C16 Cu6 Cu11 121.14(10) . . ?
C13 Cu6 Cu11 54.63(10) . . ?
Cu5 Cu6 Cu11 151.54(5) . . ?
C16 Cu6 Cu2 52.99(10) . . ?
C13 Cu6 Cu2 129.36(9) . . ?
Cu5 Cu6 Cu2 57.546(14) . . ?
Cu11 Cu6 Cu2 95.82(5) . . ?
C16 Cu6 Cu3 129.40(10) . . ?
C13 Cu6 Cu3 53.29(9) . . ?
Cu5 Cu6 Cu3 102.584(18) . . ?
Cu11 Cu6 Cu3 57.44(4) . . ?
Cu2 Cu6 Cu3 76.410(18) . . ?
C16 Cu6 Cu4 128.29(9) . . ?
C13 Cu6 Cu4 57.56(9) . . ?
Cu5 Cu6 Cu4 75.189(17) . . ?
Cu11 Cu6 Cu4 104.08(4) . . ?
Cu2 Cu6 Cu4 102.129(19) . . ?
Cu3 Cu6 Cu4 57.003(15) . . ?
C16 Cu6 Cu13 49.80(9) . . ?
C13 Cu6 Cu13 124.56(9) . . ?
Cu5 Cu6 Cu13 98.492(18) . . ?
Cu11 Cu6 Cu13 91.92(4) . . ?
Cu2 Cu6 Cu13 92.354(18) . . ?
Cu3 Cu6 Cu13 145.16(2) . . ?
Cu4 Cu6 Cu13 157.02(2) . . ?
C16 Cu6 Cu12 131.25(10) . . ?
C13 Cu6 Cu12 47.58(9) . . ?
Cu5 Cu6 Cu12 116.26(2) . . ?
Cu11 Cu6 Cu12 88.55(5) . . ?
Cu2 Cu6 Cu12 170.15(2) . . ?
Cu3 Cu6 Cu12 98.75(2) . . ?
Cu4 Cu6 Cu12 68.179(18) . . ?
Cu13 Cu6 Cu12 96.33(2) . . ?
C16 Cu6 Cu10 127.55(9) . . ?
C13 Cu6 Cu10 47.03(9) . . ?
Cu5 Cu6 Cu10 169.06(3) . . ?
Cu11 Cu6 Cu10 17.74(4) . . ?
Cu2 Cu6 Cu10 113.03(2) . . ?
Cu3 Cu6 Cu10 68.29(2) . . ?
Cu4 Cu6 Cu10 103.24(2) . . ?
Cu13 Cu6 Cu10 86.98(2) . . ?
Cu12 Cu6 Cu10 72.20(2) . . ?
O5I Cu7 O1I 95.28(10) . . ?
O5I Cu7 C22 103.35(12) . . ?
O1I Cu7 C22 160.85(12) . . ?
O5I Cu7 C12 139.62(11) . . ?
O1I Cu7 C12 124.61(11) . . ?
C22 Cu7 C12 36.42(12) . . ?
O5I Cu7 Cu1 174.56(8) . . ?
O1I Cu7 Cu1 79.30(7) . . ?
C22 Cu7 Cu1 82.03(9) . . ?
C12 Cu7 Cu1 45.69(8) . . ?
O1J Cu8 C18 154.36(13) . . ?
O1J Cu8 O5J 93.92(11) . . ?
C18 Cu8 O5J 111.01(12) . . ?
O1J Cu8 C28 119.16(13) . . ?
C18 Cu8 C28 36.88(13) . . ?
O5J Cu8 C28 146.68(12) . . ?
O1J Cu8 Cu2 136.13(9) . . ?
C18 Cu8 Cu2 42.85(9) . . ?
O5J Cu8 Cu2 89.17(8) . . ?
C28 Cu8 Cu2 70.25(9) . . ?
O1J Cu8 Cu16 132.08(8) . . ?
C18 Cu8 Cu16 43.53(9) . . ?
O5J Cu8 Cu16 112.48(8) . . ?
C28 Cu8 Cu16 42.39(9) . . ?
Cu2 Cu8 Cu16 85.473(15) . . ?
O1J Cu8 Cu9 166.29(9) . . ?
C18 Cu8 Cu9 39.32(9) . . ?
O5J Cu8 Cu9 73.09(7) . . ?
C28 Cu8 Cu9 73.62(10) . . ?
Cu2 Cu8 Cu9 50.156(13) . . ?
Cu16 Cu8 Cu9 53.144(14) . . ?
C11 Cu9 C18 171.93(14) . . ?
C11 Cu9 Cu2 132.49(10) . . ?
C18 Cu9 Cu2 51.72(9) . . ?
C11 Cu9 Cu3 51.87(10) . . ?
C18 Cu9 Cu3 131.52(9) . . ?
Cu2 Cu9 Cu3 80.623(18) . . ?
C11 Cu9 Cu16 126.19(10) . . ?
C18 Cu9 Cu16 49.86(9) . . ?
Cu2 Cu9 Cu16 101.25(2) . . ?
Cu3 Cu9 Cu16 176.13(2) . . ?
C11 Cu9 Cu11 60.76(11) . . ?
C18 Cu9 Cu11 127.24(10) . . ?
Cu2 Cu9 Cu11 95.62(4) . . ?
Cu3 Cu9 Cu11 57.15(3) . . ?
Cu16 Cu9 Cu11 125.67(4) . . ?
C11 Cu9 Cu17 47.39(10) . . ?
C18 Cu9 Cu17 124.96(10) . . ?
Cu2 Cu9 Cu17 149.57(2) . . ?
Cu3 Cu9 Cu17 90.57(2) . . ?
Cu16 Cu9 Cu17 86.127(19) . . ?
Cu11 Cu9 Cu17 103.94(4) . . ?
C11 Cu9 Cu8 132.75(10) . . ?
C18 Cu9 Cu8 40.15(9) . . ?
Cu2 Cu9 Cu8 63.841(17) . . ?
Cu3 Cu9 Cu8 115.596(19) . . ?
Cu16 Cu9 Cu8 62.786(16) . . ?
Cu11 Cu9 Cu8 159.46(4) . . ?
Cu17 Cu9 Cu8 94.979(19) . . ?
O1C Cu10 C13 138.24(13) . . ?
O1C Cu10 C23 106.29(13) . . ?
C13 Cu10 C23 35.89(12) . . ?
O1C Cu10 O5C 93.41(12) . . ?
C13 Cu10 O5C 125.56(11) . . ?
C23 Cu10 O5C 160.29(12) . . ?
O1C Cu10 Cu6 173.82(11) . . ?
C13 Cu10 Cu6 44.60(9) . . ?
C23 Cu10 Cu6 78.07(9) . . ?
O5C Cu10 Cu6 82.31(7) . . ?
O1C Cu10 Cu3 122.54(11) . . ?
C13 Cu10 Cu3 45.12(9) . . ?
C23 Cu10 Cu3 70.66(9) . . ?
O5C Cu10 Cu3 99.16(7) . . ?
Cu6 Cu10 Cu3 54.265(17) . . ?
O5C Cu11 C13 135.13(16) . . ?
O5C Cu11 O1C 91.79(12) . . ?
C13 Cu11 O1C 112.32(14) . . ?
O5C Cu11 C11 112.91(16) . . ?
C13 Cu11 C11 98.56(13) . . ?
O1C Cu11 C11 102.56(14) . . ?
O5C Cu11 Cu3 131.69(12) . . ?
C13 Cu11 Cu3 54.05(9) . . ?
O1C Cu11 Cu3 132.14(11) . . ?
C11 Cu11 Cu3 48.07(9) . . ?
O5C Cu11 Cu6 92.80(11) . . ?
C13 Cu11 Cu6 46.80(9) . . ?
O1C Cu11 Cu6 147.18(13) . . ?
C11 Cu11 Cu6 105.44(10) . . ?
Cu3 Cu11 Cu6 62.30(4) . . ?
O5C Cu11 Cu9 79.28(11) . . ?
C13 Cu11 Cu9 107.10(10) . . ?
O1C Cu11 Cu9 131.25(12) . . ?
C11 Cu11 Cu9 42.95(9) . . ?
Cu3 Cu11 Cu9 57.69(4) . . ?
Cu6 Cu11 Cu9 81.48(5) . . ?
O1E Cu12 C13 148.38(12) . . ?
O1E Cu12 O5E 94.54(11) . . ?
C13 Cu12 O5E 117.04(11) . . ?
O1E Cu12 C23 112.61(12) . . ?
C13 Cu12 C23 36.77(12) . . ?
O5E Cu12 C23 151.41(12) . . ?
O1E Cu12 Cu6 166.11(8) . . ?
C13 Cu12 Cu6 45.29(9) . . ?
O5E Cu12 Cu6 72.04(7) . . ?
C23 Cu12 Cu6 80.18(9) . . ?
O1E Cu12 Cu4 131.44(9) . . ?
C13 Cu12 Cu4 49.88(9) . . ?
O5E Cu12 Cu4 93.77(7) . . ?
C23 Cu12 Cu4 75.30(9) . . ?
Cu6 Cu12 Cu4 55.252(15) . . ?
O1D Cu13 O5D 94.02(10) . . ?
O1D Cu13 C26 103.43(12) . . ?
O5D Cu13 C26 162.07(11) . . ?
O1D Cu13 C16 139.30(11) . . ?
O5D Cu13 C16 126.65(11) . . ?
C26 Cu13 C16 35.90(12) . . ?
O1D Cu13 Cu6 173.68(8) . . ?
O5D Cu13 Cu6 81.20(7) . . ?
C26 Cu13 Cu6 81.68(9) . . ?
C16 Cu13 Cu6 45.80(8) . . ?
C15 Cu14 C14 177.26(13) . . ?
C15 Cu14 Cu4 129.93(10) . . ?
C14 Cu14 Cu4 52.72(9) . . ?
C15 Cu14 Cu5 52.02(9) . . ?
C14 Cu14 Cu5 130.71(9) . . ?
Cu4 Cu14 Cu5 79.732(18) . . ?
C15 Cu14 Cu18 127.76(10) . . ?
C14 Cu14 Cu18 49.91(9) . . ?
Cu4 Cu14 Cu18 100.761(19) . . ?
Cu5 Cu14 Cu18 152.20(2) . . ?
C15 Cu14 Cu19 48.58(9) . . ?
C14 Cu14 Cu19 128.80(9) . . ?
Cu4 Cu14 Cu19 156.17(2) . . ?
Cu5 Cu14 Cu19 99.714(18) . . ?
Cu18 Cu14 Cu19 90.704(18) . . ?
O1H Cu15 O5H 94.17(9) . . ?
O1H Cu15 C27 103.21(11) . . ?
O5H Cu15 C27 161.98(11) . . ?
O1H Cu15 C17 138.28(11) . . ?
O5H Cu15 C17 127.52(10) . . ?
C27 Cu15 C17 35.49(12) . . ?
O1H Cu15 Cu1 174.00(8) . . ?
O5H Cu15 Cu1 83.95(6) . . ?
C27 Cu15 Cu1 78.28(9) . . ?
C17 Cu15 Cu1 44.10(8) . . ?
O1H Cu15 Cu5 126.85(8) . . ?
O5H Cu15 Cu5 101.32(7) . . ?
C27 Cu15 Cu5 72.01(10) . . ?
C17 Cu15 Cu5 51.39(9) . . ?
Cu1 Cu15 Cu5 59.146(15) . . ?
O1B Cu16 O5B 94.30(11) . . ?
O1B Cu16 C28 159.57(12) . . ?
O5B Cu16 C28 104.44(12) . . ?
O1B Cu16 C18 123.69(12) . . ?
O5B Cu16 C18 140.19(12) . . ?
C28 Cu16 C18 36.37(13) . . ?
O1B Cu16 Cu9 78.78(8) . . ?
O5B Cu16 Cu9 172.88(7) . . ?
C28 Cu16 Cu9 82.18(10) . . ?
C18 Cu16 Cu9 46.09(9) . . ?
O1B Cu16 Cu8 130.44(8) . . ?
O5B Cu16 Cu8 122.59(7) . . ?
C28 Cu16 Cu8 43.10(10) . . ?
C18 Cu16 Cu8 41.35(9) . . ?
Cu9 Cu16 Cu8 64.070(15) . . ?
O5A Cu17 O1A 94.22(11) . . ?
O5A Cu17 C21 164.69(13) . . ?
O1A Cu17 C21 100.56(14) . . ?
O5A Cu17 C11 129.74(13) . . ?
O1A Cu17 C11 135.89(13) . . ?
C21 Cu17 C11 36.06(14) . . ?
O5A Cu17 Cu9 86.60(8) . . ?
O1A Cu17 Cu9 177.59(9) . . ?
C21 Cu17 Cu9 78.48(11) . . ?
C11 Cu17 Cu9 43.52(10) . . ?
O5F Cu18 O1F 93.72(11) . . ?
O5F Cu18 C24 165.98(12) . . ?
O1F Cu18 C24 100.30(12) . . ?
O5F Cu18 C14 130.38(11) . . ?
O1F Cu18 C14 135.71(12) . . ?
C24 Cu18 C14 35.67(12) . . ?
O5F Cu18 Cu14 84.63(8) . . ?
O1F Cu18 Cu14 178.33(8) . . ?
C24 Cu18 Cu14 81.35(9) . . ?
C14 Cu18 Cu14 45.95(8) . . ?
O5G Cu19 O1G 94.67(10) . . ?
O5G Cu19 C25 164.23(11) . . ?
O1G Cu19 C25 101.10(11) . . ?
O5G Cu19 C15 128.16(11) . . ?
O1G Cu19 C15 137.15(11) . . ?
C25 Cu19 C15 36.07(12) . . ?
O5G Cu19 Cu14 84.32(7) . . ?
O1G Cu19 Cu14 176.33(8) . . ?
C25 Cu19 Cu14 79.96(9) . . ?
C15 Cu19 Cu14 44.07(9) . . ?
C2A O1A Cu17 122.5(3) . . ?
O1A C2A C3A 128.6(4) . . ?
O1A C2A C6A 114.7(4) . . ?
C3A C2A C6A 116.7(4) . . ?
C2A C3A C4A 124.2(4) . . ?
O5A C4A C3A 126.8(4) . . ?
O5A C4A C7A 113.9(3) . . ?
C3A C4A C7A 119.2(4) . . ?
C4A O5A Cu17 123.3(3) . . ?
F3A C6A F1A 105.5(4) . . ?
F3A C6A F2A 107.7(3) . . ?
F1A C6A F2A 105.8(4) . . ?
F3A C6A C2A 115.1(4) . . ?
F1A C6A C2A 109.9(3) . . ?
F2A C6A C2A 112.2(3) . . ?
F4A C7A F5A 112.9(4) . . ?
F4A C7A F6A 99.6(4) . . ?
F5A C7A F6A 98.0(4) . . ?
F4A C7A C4A 116.3(4) . . ?
F5A C7A C4A 116.6(4) . . ?
F6A C7A C4A 110.3(4) . . ?
C2B O1B Cu16 123.1(3) . . ?
O1B C2B C3B 127.2(4) . . ?
O1B C2B C6B 114.0(4) . . ?
C3B C2B C6B 118.7(3) . . ?
C2B C3B C4B 123.9(4) . . ?
O5B C4B C3B 128.0(4) . . ?
O5B C4B C7B 112.8(4) . . ?
C3B C4B C7B 119.2(3) . . ?
C4B O5B Cu16 123.2(3) . . ?
F2B' C6B F3B' 110.6(9) . . ?
F2B' C6B F1B' 108.3(8) . . ?
F3B' C6B F1B' 108.0(8) . . ?
F2B' C6B F2B 134.0(7) . . ?
F3B' C6B F2B 53.5(7) . . ?
F1B' C6B F2B 55.6(6) . . ?
F2B' C6B F1B 51.8(7) . . ?
F3B' C6B F1B 60.7(7) . . ?
F1B' C6B F1B 135.6(6) . . ?
F2B C6B F1B 106.2(5) . . ?
F2B' C6B F3B 55.3(7) . . ?
F3B' C6B F3B 141.8(6) . . ?
F1B' C6B F3B 56.8(5) . . ?
F2B C6B F3B 107.6(4) . . ?
F1B C6B F3B 103.7(4) . . ?
F2B' C6B C2B 114.2(6) . . ?
F3B' C6B C2B 105.3(5) . . ?
F1B' C6B C2B 110.3(6) . . ?
F2B C6B C2B 111.8(4) . . ?
F1B C6B C2B 114.1(3) . . ?
F3B C6B C2B 112.8(4) . . ?
F4B C7B F6B 106.9(4) . . ?
F4B C7B F5B 107.6(4) . . ?
F6B C7B F5B 105.5(4) . . ?
F4B C7B C4B 114.6(4) . . ?
F6B C7B C4B 109.9(3) . . ?
F5B C7B C4B 111.8(3) . . ?
C2C O1C Cu10 124.8(3) . . ?
C2C O1C Cu11 115.1(3) . . ?
Cu10 O1C Cu11 21.11(6) . . ?
O1C C2C C3C 129.2(4) . . ?
O1C C2C C6C 111.8(4) . . ?
C3C C2C C6C 119.0(4) . . ?
C2C C3C C4C 124.0(3) . . ?
O5C C4C C3C 127.9(4) . . ?
O5C C4C C7C 113.8(3) . . ?
C3C C4C C7C 118.2(3) . . ?
C4C O5C Cu11 126.3(3) . . ?
C4C O5C Cu10 119.3(3) . . ?
Cu11 O5C Cu10 22.92(7) . . ?
F2C C6C F1C 107.0(4) . . ?
F2C C6C F3C 108.6(4) . . ?
F1C C6C F3C 107.5(4) . . ?
F2C C6C C2C 111.7(4) . . ?
F1C C6C C2C 109.9(4) . . ?
F3C C6C C2C 111.9(4) . . ?
F5C C7C F4C 107.9(3) . . ?
F5C C7C F6C 105.4(3) . . ?
F4C C7C F6C 106.7(3) . . ?
F5C C7C C4C 111.0(3) . . ?
F4C C7C C4C 112.1(3) . . ?
F6C C7C C4C 113.3(3) . . ?
C2D O1D Cu13 123.3(3) . . ?
O1D C2D C3D 128.0(4) . . ?
O1D C2D C6D 114.1(4) . . ?
C3D C2D C6D 117.8(3) . . ?
C2D C3D C4D 123.4(4) . . ?
O5D C4D C3D 128.3(4) . . ?
O5D C4D C7D 114.8(4) . . ?
C3D C4D C7D 116.9(3) . . ?
C4D O5D Cu13 122.9(3) . . ?
F3D C6D F2D 105.1(5) . . ?
F3D C6D F1D 106.2(5) . . ?
F2D C6D F1D 100.7(5) . . ?
F3D C6D F2D' 53.0(7) . . ?
F2D C6D F2D' 130.0(6) . . ?
F1D C6D F2D' 57.4(6) . . ?
F3D C6D F1D' 56.8(7) . . ?
F2D C6D F1D' 56.2(6) . . ?
F1D C6D F1D' 137.3(7) . . ?
F2D' C6D F1D' 107.2(9) . . ?
F3D C6D F3D' 135.0(7) . . ?
F2D C6D F3D' 49.1(7) . . ?
F1D C6D F3D' 57.4(7) . . ?
F2D' C6D F3D' 110.8(8) . . ?
F1D' C6D F3D' 104.5(9) . . ?
F3D C6D C2D 116.0(4) . . ?
F2D C6D C2D 117.0(4) . . ?
F1D C6D C2D 110.3(4) . . ?
F2D' C6D C2D 112.9(5) . . ?
F1D' C6D C2D 112.3(6) . . ?
F3D' C6D C2D 109.0(6) . . ?
F4D' C7D F5D' 107.6(7) . . ?
F4D' C7D F5D 53.4(6) . . ?
F5D' C7D F5D 138.9(6) . . ?
F4D' C7D F6D' 107.1(7) . . ?
F5D' C7D F6D' 109.8(6) . . ?
F5D C7D F6D' 57.1(5) . . ?
F4D' C7D F4D 129.8(5) . . ?
F5D' C7D F4D 54.9(5) . . ?
F5D C7D F4D 105.8(5) . . ?
F6D' C7D F4D 55.8(5) . . ?
F4D' C7D F6D 52.4(6) . . ?
F5D' C7D F6D 58.0(5) . . ?
F5D C7D F6D 102.8(4) . . ?
F6D' C7D F6D 137.1(5) . . ?
F4D C7D F6D 105.0(5) . . ?
F4D' C7D C4D 115.7(5) . . ?
F5D' C7D C4D 108.4(5) . . ?
F5D C7D C4D 112.7(4) . . ?
F6D' C7D C4D 108.1(5) . . ?
F4D C7D C4D 114.5(3) . . ?
F6D C7D C4D 114.8(4) . . ?
C2E O1E Cu12 122.2(3) . . ?
O1E C2E C3E 128.8(4) . . ?
O1E C2E C6E 112.7(4) . . ?
C3E C2E C6E 118.4(3) . . ?
C4E C3E C2E 122.6(3) . . ?
O5E C4E C3E 127.9(4) . . ?
O5E C4E C7E 113.5(3) . . ?
C3E C4E C7E 118.6(3) . . ?
C4E O5E Cu12 122.1(2) . . ?
F3E C6E F2E 107.2(4) . . ?
F3E C6E F1E 105.7(4) . . ?
F2E C6E F1E 106.3(4) . . ?
F3E C6E C2E 113.5(4) . . ?
F2E C6E C2E 112.2(4) . . ?
F1E C6E C2E 111.4(4) . . ?
F5E C7E F6E 107.3(4) . . ?
F5E C7E F4E 107.0(3) . . ?
F6E C7E F4E 107.5(4) . . ?
F5E C7E C4E 112.0(3) . . ?
F6E C7E C4E 113.9(3) . . ?
F4E C7E C4E 108.8(3) . . ?
C2F O1F Cu18 122.6(3) . . ?
O1F C2F C3F 129.1(4) . . ?
O1F C2F C6F 115.2(4) . . ?
C3F C2F C6F 115.6(4) . . ?
C4F C3F C2F 121.8(4) . . ?
O5F C4F C3F 128.3(4) . . ?
O5F C4F C7F 115.0(3) . . ?
C3F C4F C7F 116.7(3) . . ?
C4F O5F Cu18 124.1(3) . . ?
F3F C6F F3F' 135.6(7) . . ?
F3F C6F F2F 112.2(5) . . ?
F3F' C6F F2F 64.8(8) . . ?
F3F C6F F2F' 31.2(6) . . ?
F3F' C6F F2F' 115.8(8) . . ?
F2F C6F F2F' 132.5(7) . . ?
F3F C6F F1F' 74.3(6) . . ?
F3F' C6F F1F' 109.3(8) . . ?
F2F C6F F1F' 45.5(6) . . ?
F2F' C6F F1F' 104.2(8) . . ?
F3F C6F F1F 102.3(4) . . ?
F3F' C6F F1F 43.2(6) . . ?
F2F C6F F1F 101.9(5) . . ?
F2F' C6F F1F 74.8(6) . . ?
F1F' C6F F1F 135.4(6) . . ?
F3F C6F C2F 112.6(4) . . ?
F3F' C6F C2F 107.4(6) . . ?
F2F C6F C2F 114.5(5) . . ?
F2F' C6F C2F 110.2(6) . . ?
F1F' C6F C2F 109.9(6) . . ?
F1F C6F C2F 112.0(4) . . ?
F6F C7F F6F' 128.5(6) . . ?
F6F C7F F4F 110.1(5) . . ?
F6F' C7F F4F 55.3(5) . . ?
F6F C7F F5F' 62.1(5) . . ?
F6F' C7F F5F' 108.8(6) . . ?
F4F C7F F5F' 56.9(5) . . ?
F6F C7F F4F' 47.2(6) . . ?
F6F' C7F F4F' 103.0(6) . . ?
F4F C7F F4F' 133.3(6) . . ?
F5F' C7F F4F' 107.4(7) . . ?
F6F C7F F5F 102.4(5) . . ?
F6F' C7F F5F 50.8(5) . . ?
F4F C7F F5F 104.3(5) . . ?
F5F' C7F F5F 141.3(5) . . ?
F4F' C7F F5F 58.3(5) . . ?
F6F C7F C4F 113.1(4) . . ?
F6F' C7F C4F 117.4(5) . . ?
F4F C7F C4F 115.4(5) . . ?
F5F' C7F C4F 108.4(5) . . ?
F4F' C7F C4F 111.3(5) . . ?
F5F C7F C4F 110.3(4) . . ?
C2G O1G Cu19 122.6(2) . . ?
O1G C2G C3G 127.6(3) . . ?
O1G C2G C6G 114.0(3) . . ?
C3G C2G C6G 118.4(3) . . ?
C4G C3G C2G 123.6(3) . . ?
O5G C4G C3G 128.7(3) . . ?
O5G C4G C7G 113.7(3) . . ?
C3G C4G C7G 117.6(3) . . ?
C4G O5G Cu19 122.2(2) . . ?
F1G C6G F2G 110.3(4) . . ?
F1G C6G F3G 103.8(4) . . ?
F2G C6G F3G 103.9(4) . . ?
F1G C6G C2G 111.4(3) . . ?
F2G C6G C2G 113.6(3) . . ?
F3G C6G C2G 113.3(4) . . ?
F4G C7G F5G 104.8(4) . . ?
F4G C7G F6G 103.0(3) . . ?
F5G C7G F6G 107.9(3) . . ?
F4G C7G C4G 113.9(3) . . ?
F5G C7G C4G 115.5(3) . . ?
F6G C7G C4G 110.8(3) . . ?
C2H O1H Cu15 122.7(2) . . ?
O1H C2H C3H 127.8(3) . . ?
O1H C2H C6H 112.6(3) . . ?
C3H C2H C6H 119.6(3) . . ?
C4H C3H C2H 124.6(3) . . ?
O5H C4H C3H 128.4(3) . . ?
O5H C4H C7H 112.7(3) . . ?
C3H C4H C7H 118.9(3) . . ?
C4H O5H Cu15 122.1(2) . . ?
F2H C6H F3H 109.5(4) . . ?
F2H C6H F1H 104.8(3) . . ?
F3H C6H F1H 104.9(3) . . ?
F2H C6H C2H 114.2(3) . . ?
F3H C6H C2H 112.3(3) . . ?
F1H C6H C2H 110.5(4) . . ?
F5H C7H F4H 106.0(3) . . ?
F5H C7H F6H 108.6(3) . . ?
F4H C7H F6H 106.3(3) . . ?
F5H C7H C4H 112.8(3) . . ?
F4H C7H C4H 109.7(3) . . ?
F6H C7H C4H 113.0(3) . . ?
C2I O1I Cu7 122.3(2) . . ?
O1I C2I C3I 126.7(4) . . ?
O1I C2I C6I 113.1(3) . . ?
C3I C2I C6I 120.2(3) . . ?
C4I C3I C2I 124.2(4) . . ?
O5I C4I C3I 129.0(4) . . ?
O5I C4I C7I 113.0(3) . . ?
C3I C4I C7I 117.8(3) . . ?
C4I O5I Cu7 122.4(3) . . ?
F1I' C6I F3I' 110.5(10) . . ?
F1I' C6I F2I' 109.6(9) . . ?
F3I' C6I F2I' 108.2(10) . . ?
F1I' C6I F1I 130.2(7) . . ?
F3I' C6I F1I 50.4(8) . . ?
F2I' C6I F1I 58.1(7) . . ?
F1I' C6I F2I 53.4(7) . . ?
F3I' C6I F2I 61.9(8) . . ?
F2I' C6I F2I 144.7(7) . . ?
F1I C6I F2I 106.4(4) . . ?
F1I' C6I F3I 52.7(7) . . ?
F3I' C6I F3I 138.3(7) . . ?
F2I' C6I F3I 59.0(7) . . ?
F1I C6I F3I 107.2(4) . . ?
F2I C6I F3I 104.1(4) . . ?
F1I' C6I C2I 115.2(7) . . ?
F3I' C6I C2I 106.8(6) . . ?
F2I' C6I C2I 106.3(7) . . ?
F1I C6I C2I 114.4(4) . . ?
F2I C6I C2I 109.0(4) . . ?
F3I C6I C2I 114.9(3) . . ?
F6I C7I F6I' 134.5(7) . . ?
F6I C7I F5I 105.5(4) . . ?
F6I' C7I F5I 58.9(7) . . ?
F6I C7I F4I 106.7(4) . . ?
F6I' C7I F4I 48.5(7) . . ?
F5I C7I F4I 102.9(5) . . ?
F6I C7I F4I' 51.2(8) . . ?
F6I' C7I F4I' 113.6(10) . . ?
F5I C7I F4I' 58.9(8) . . ?
F4I C7I F4I' 134.0(7) . . ?
F6I C7I F5I' 55.3(8) . . ?
F6I' C7I F5I' 106.4(9) . . ?
F5I C7I F5I' 139.3(7) . . ?
F4I C7I F5I' 59.2(7) . . ?
F4I' C7I F5I' 105.1(10) . . ?
F6I C7I C4I 111.5(4) . . ?
F6I' C7I C4I 113.8(7) . . ?
F5I C7I C4I 112.9(4) . . ?
F4I C7I C4I 116.4(3) . . ?
F4I' C7I C4I 109.6(7) . . ?
F5I' C7I C4I 107.8(7) . . ?
C2J O1J Cu8 123.1(3) . . ?
O1J C2J C3J 128.3(4) . . ?
O1J C2J C6J 113.1(4) . . ?
C3J C2J C6J 118.7(4) . . ?
C4J C3J C2J 123.4(4) . . ?
O5J C4J C3J 129.2(4) . . ?
O5J C4J C7J 113.1(3) . . ?
C3J C4J C7J 117.5(3) . . ?
C4J O5J Cu8 119.1(2) . . ?
F3J C6J F1J 106.8(4) . . ?
F3J C6J F2J 107.3(4) . . ?
F1J C6J F2J 106.2(4) . . ?
F3J C6J C2J 113.5(4) . . ?
F1J C6J C2J 109.2(4) . . ?
F2J C6J C2J 113.4(4) . . ?
F6J C7J F4J 106.6(3) . . ?
F6J C7J F5J 105.9(3) . . ?
F4J C7J F5J 108.1(3) . . ?
F6J C7J C4J 113.9(3) . . ?
F4J C7J C4J 112.3(3) . . ?
F5J C7J C4J 109.7(3) . . ?
C21 C11 Cu9 153.6(3) . . ?
C21 C11 Cu3 126.2(3) . . ?
Cu9 C11 Cu3 80.22(13) . . ?
C21 C11 Cu17 70.9(2) . . ?
Cu9 C11 Cu17 89.08(14) . . ?
Cu3 C11 Cu17 136.53(18) . . ?
C21 C11 Cu11 112.4(3) . . ?
Cu9 C11 Cu11 76.29(12) . . ?
Cu3 C11 Cu11 67.90(10) . . ?
Cu17 C11 Cu11 149.40(18) . . ?
C11 C21 C31 163.9(4) . . ?
C11 C21 Cu17 73.0(2) . . ?
C31 C21 Cu17 122.4(3) . . ?
C41 C31 C21 115.0(4) . . ?
C31 C41 C51 106.5(5) . . ?
C61 C51 C41 115.6(6) . . ?
C22 C12 Cu1 154.7(3) . . ?
C22 C12 Cu7 70.0(2) . . ?
Cu1 C12 Cu7 85.08(12) . . ?
C22 C12 Cu3 124.7(2) . . ?
Cu1 C12 Cu3 79.84(11) . . ?
Cu7 C12 Cu3 151.63(17) . . ?
C22 C12 Cu4 104.6(2) . . ?
Cu1 C12 Cu4 86.87(12) . . ?
Cu7 C12 Cu4 128.18(16) . . ?
Cu3 C12 Cu4 75.05(11) . . ?
C12 C22 C32 162.2(3) . . ?
C12 C22 Cu7 73.6(2) . . ?
C32 C22 Cu7 124.1(2) . . ?
C22 C32 C42 113.6(3) . . ?
C32 C42 C52 112.2(3) . . ?
C62 C52 C42 114.8(5) . . ?
C23 C13 Cu6 150.2(3) . . ?
C23 C13 Cu12 73.1(2) . . ?
Cu6 C13 Cu12 87.12(12) . . ?
C23 C13 Cu10 76.6(2) . . ?
Cu6 C13 Cu10 88.37(13) . . ?
Cu12 C13 Cu10 106.46(14) . . ?
C23 C13 Cu3 125.2(3) . . ?
Cu6 C13 Cu3 80.68(11) . . ?
Cu12 C13 Cu3 156.43(16) . . ?
Cu10 C13 Cu3 93.35(12) . . ?
C23 C13 Cu11 94.9(2) . . ?
Cu6 C13 Cu11 78.57(12) . . ?
Cu12 C13 Cu11 125.72(16) . . ?
Cu10 C13 Cu11 22.81(6) . . ?
Cu3 C13 Cu11 71.55(11) . . ?
C23 C13 Cu4 122.7(2) . . ?
Cu6 C13 Cu4 77.55(10) . . ?
Cu12 C13 Cu4 88.49(11) . . ?
Cu10 C13 Cu4 159.02(16) . . ?
Cu3 C13 Cu4 69.27(9) . . ?
Cu11 C13 Cu4 136.67(15) . . ?
C13 C23 C33 162.5(4) . . ?
C13 C23 Cu12 70.1(2) . . ?
C33 C23 Cu12 122.8(3) . . ?
C13 C23 Cu10 67.5(2) . . ?
C33 C23 Cu10 116.6(2) . . ?
Cu12 C23 Cu10 101.39(14) . . ?
C23 C33 C43 111.5(3) . . ?
C33 C43 C53 108.9(3) . . ?
C63 C53 C43 112.1(5) . . ?
C24 C14 Cu14 153.2(3) . . ?
C24 C14 Cu4 128.6(3) . . ?
Cu14 C14 Cu4 78.21(11) . . ?
C24 C14 Cu18 70.4(2) . . ?
Cu14 C14 Cu18 84.14(12) . . ?
Cu4 C14 Cu18 154.40(16) . . ?
C14 C24 C34 164.7(4) . . ?
C14 C24 Cu18 74.0(2) . . ?
C34 C24 Cu18 121.1(3) . . ?
C24 C34 C44 112.4(3) . . ?
C34 C44 C54 112.7(4) . . ?
C64 C54 C44 107.0(5) . . ?
C25 C15 Cu14 156.3(3) . . ?
C25 C15 Cu5 123.4(2) . . ?
Cu14 C15 Cu5 80.26(11) . . ?
C25 C15 Cu19 70.0(2) . . ?
Cu14 C15 Cu19 87.35(12) . . ?
Cu5 C15 Cu19 162.03(17) . . ?
C15 C25 C35 162.5(3) . . ?
C15 C25 Cu19 74.0(2) . . ?
C35 C25 Cu19 123.4(2) . . ?
C25 C35 C45 111.6(3) . . ?
C35 C45 C55 112.5(3) . . ?
C65 C55 C45 112.1(4) . . ?
C26 C16 Cu6 153.4(3) . . ?
C26 C16 Cu13 69.1(2) . . ?
Cu6 C16 Cu13 84.40(11) . . ?
C26 C16 Cu5 124.0(2) . . ?
Cu6 C16 Cu5 79.83(11) . . ?
Cu13 C16 Cu5 147.23(16) . . ?
C26 C16 Cu2 115.2(2) . . ?
Cu6 C16 Cu2 80.94(11) . . ?
Cu13 C16 Cu2 132.59(15) . . ?
Cu5 C16 Cu2 72.87(10) . . ?
C16 C26 C36 162.3(3) . . ?
C16 C26 Cu13 75.0(2) . . ?
C36 C26 Cu13 122.7(2) . . ?
C26 C36 C46 111.9(3) . . ?
C36 C46 C56 111.2(4) . . ?
C66 C56 C66' 121.6(9) . . ?
C66 C56 C46 114.4(7) . . ?
C66' C56 C46 116.9(7) . . ?
C27 C17 Cu1 151.3(3) . . ?
C27 C17 Cu15 70.42(19) . . ?
Cu1 C17 Cu15 87.98(11) . . ?
C27 C17 Cu2 128.2(2) . . ?
Cu1 C17 Cu2 79.29(10) . . ?
Cu15 C17 Cu2 151.75(17) . . ?
C27 C17 Cu5 111.7(3) . . ?
Cu1 C17 Cu5 82.97(11) . . ?
Cu15 C17 Cu5 82.92(11) . . ?
Cu2 C17 Cu5 70.64(9) . . ?
C17 C27 C37 163.0(3) . . ?
C17 C27 Cu15 74.1(2) . . ?
C37 C27 Cu15 122.9(2) . . ?
C27 C37 C47 111.4(3) . . ?
C37 C47 C57' 115.7(6) . . ?
C37 C47 C57 113.5(5) . . ?
C57' C47 C57 37.6(5) . . ?
C67 C57 C47 107.1(8) . . ?
C67' C57' C47 108.8(10) . . ?
C28 C18 Cu9 152.6(3) . . ?
C28 C18 Cu8 74.4(2) . . ?
Cu9 C18 Cu8 100.53(14) . . ?
C28 C18 Cu2 127.6(3) . . ?
Cu9 C18 Cu2 79.37(12) . . ?
Cu8 C18 Cu2 95.51(13) . . ?
C28 C18 Cu16 69.9(2) . . ?
Cu9 C18 Cu16 84.05(12) . . ?
Cu8 C18 Cu16 95.12(13) . . ?
Cu2 C18 Cu16 161.68(17) . . ?
C18 C28 C38 156.4(3) . . ?
C18 C28 Cu16 73.8(2) . . ?
C38 C28 Cu16 119.0(2) . . ?
C18 C28 Cu8 68.7(2) . . ?
C38 C28 Cu8 125.5(3) . . ?
Cu16 C28 Cu8 94.51(14) . . ?
C48 C38 C28 114.7(3) . . ?
C38 C48 C58 114.2(4) . . ?
C68 C58 C48 117.7(5) . . ?

loop_
_geom_bond_atom_site_label_1
_geom_bond_atom_site_label_2
_geom_bond_distance
_geom_bond_site_symmetry_2
_geom_bond_publ_flag
Cu1 C12 1.916(3) . ?
Cu1 C17 1.918(3) . ?
Cu1 Cu3 2.5509(6) . ?
Cu1 Cu2 2.5595(6) . ?
Cu1 Cu7 2.6671(6) . ?
Cu1 Cu4 2.7488(6) . ?
Cu1 Cu15 2.7546(6) . ?
Cu1 Cu5 2.7607(6) . ?
Cu2 C18 2.000(3) . ?
Cu2 C17 2.088(3) . ?
Cu2 C16 2.122(3) . ?
Cu2 Cu5 2.5016(5) . ?
Cu2 Cu9 2.5039(6) . ?
Cu2 Cu6 2.6238(6) . ?
Cu2 Cu8 2.9272(7) . ?
Cu3 C11 2.008(3) . ?
Cu3 C12 2.056(3) . ?
Cu3 C13 2.134(3) . ?
Cu3 Cu11 2.5007(16) . ?
Cu3 Cu9 2.5157(6) . ?
Cu3 Cu4 2.5185(6) . ?
Cu3 Cu6 2.6269(6) . ?
Cu3 Cu10 3.0067(8) . ?
Cu4 C14 2.010(3) . ?
Cu4 C12 2.079(3) . ?
Cu4 C13 2.291(3) . ?
Cu4 Cu14 2.4727(6) . ?
Cu4 Cu6 2.6508(6) . ?
Cu4 Cu12 2.9949(7) . ?
Cu5 C15 1.999(3) . ?
Cu5 C16 2.090(3) . ?
Cu5 C17 2.234(3) . ?
Cu5 Cu14 2.4993(6) . ?
Cu5 Cu6 2.5724(6) . ?
Cu5 Cu15 2.8372(6) . ?
Cu6 C16 1.913(3) . ?
Cu6 C13 1.916(3) . ?
Cu6 Cu11 2.5763(17) . ?
Cu6 Cu13 2.6562(6) . ?
Cu6 Cu12 2.6923(6) . ?
Cu6 Cu10 2.7276(7) . ?
Cu7 O5I 1.943(2) . ?
Cu7 O1I 1.943(2) . ?
Cu7 C22 1.987(3) . ?
Cu7 C12 2.027(3) . ?
Cu8 O1J 1.935(3) . ?
Cu8 C18 1.954(3) . ?
Cu8 O5J 2.008(3) . ?
Cu8 C28 2.019(3) . ?
Cu8 Cu16 2.9461(6) . ?
Cu8 Cu9 2.9793(6) . ?
Cu9 C11 1.895(4) . ?
Cu9 C18 1.920(3) . ?
Cu9 Cu16 2.6508(6) . ?
Cu9 Cu11 2.701(2) . ?
Cu9 Cu17 2.7507(7) . ?
Cu10 O1C 1.907(3) . ?
Cu10 C13 1.997(3) . ?
Cu10 C23 2.102(3) . ?
Cu10 O5C 2.105(3) . ?
Cu11 O5C 1.801(3) . ?
Cu11 C13 2.143(3) . ?
Cu11 O1C 2.247(3) . ?
Cu11 C11 2.426(4) . ?
Cu12 O1E 1.954(3) . ?
Cu12 C13 1.990(3) . ?
Cu12 O5E 1.994(3) . ?
Cu12 C23 2.025(3) . ?
Cu13 O1D 1.955(2) . ?
Cu13 O5D 1.964(2) . ?
Cu13 C26 1.972(3) . ?
Cu13 C16 2.039(3) . ?
Cu14 C15 1.876(3) . ?
Cu14 C14 1.908(3) . ?
Cu14 Cu18 2.6410(6) . ?
Cu14 Cu19 2.6945(6) . ?
Cu15 O1H 1.972(2) . ?
Cu15 O5H 1.975(2) . ?
Cu15 C27 2.004(3) . ?
Cu15 C17 2.046(3) . ?
Cu16 O1B 1.950(3) . ?
Cu16 O5B 1.951(3) . ?
Cu16 C28 1.993(3) . ?
Cu16 C18 2.037(3) . ?
Cu17 O5A 1.969(3) . ?
Cu17 O1A 1.973(3) . ?
Cu17 C21 2.001(4) . ?
Cu17 C11 2.025(3) . ?
Cu18 O5F 1.951(3) . ?
Cu18 O1F 1.962(3) . ?
Cu18 C24 1.991(3) . ?
Cu18 C14 2.031(3) . ?
Cu19 O5G 1.955(2) . ?
Cu19 O1G 1.966(2) . ?
Cu19 C25 1.977(3) . ?
Cu19 C15 2.023(3) . ?
O1A C2A 1.262(5) . ?
C2A C3A 1.378(6) . ?
C2A C6A 1.525(6) . ?
C3A C4A 1.397(6) . ?
C4A O5A 1.274(5) . ?
C4A C7A 1.481(6) . ?
C6A F3A 1.293(5) . ?
C6A F1A 1.306(5) . ?
C6A F2A 1.308(5) . ?
C7A F4A 1.241(5) . ?
C7A F5A 1.238(5) . ?
C7A F6A 1.306(5) . ?
O1B C2B 1.273(4) . ?
C2B C3B 1.370(6) . ?
C2B C6B 1.521(6) . ?
C3B C4B 1.397(6) . ?
C4B O5B 1.243(4) . ?
C4B C7B 1.525(6) . ?
C6B F2B' 1.278(9) . ?
C6B F3B' 1.280(9) . ?
C6B F1B' 1.283(9) . ?
C6B F2B 1.285(5) . ?
C6B F1B 1.296(6) . ?
C6B F3B 1.302(5) . ?
C7B F4B 1.289(5) . ?
C7B F6B 1.294(5) . ?
C7B F5B 1.300(5) . ?
O1C C2C 1.234(5) . ?
C2C C3C 1.388(6) . ?
C2C C6C 1.552(6) . ?
C3C C4C 1.403(5) . ?
C4C O5C 1.260(4) . ?
C4C C7C 1.512(6) . ?
C6C F2C 1.290(6) . ?
C6C F1C 1.291(6) . ?
C6C F3C 1.305(5) . ?
C7C F5C 1.262(5) . ?
C7C F4C 1.307(4) . ?
C7C F6C 1.312(5) . ?
O1D C2D 1.251(5) . ?
C2D C3D 1.381(6) . ?
C2D C6D 1.524(6) . ?
C3D C4D 1.387(6) . ?
C4D O5D 1.248(4) . ?
C4D C7D 1.512(6) . ?
C6D F3D 1.244(6) . ?
C6D F2D 1.263(6) . ?
C6D F1D 1.262(6) . ?
C6D F2D' 1.278(9) . ?
C6D F1D' 1.284(8) . ?
C6D F3D' 1.294(8) . ?
C7D F4D' 1.254(7) . ?
C7D F5D' 1.268(8) . ?
C7D F5D 1.299(6) . ?
C7D F6D' 1.313(8) . ?
C7D F4D 1.314(5) . ?
C7D F6D 1.321(6) . ?
O1E C2E 1.238(5) . ?
C2E C3E 1.420(6) . ?
C2E C6E 1.524(6) . ?
C3E C4E 1.408(6) . ?
C4E O5E 1.228(4) . ?
C4E C7E 1.522(6) . ?
C6E F3E 1.281(5) . ?
C6E F2E 1.288(5) . ?
C6E F1E 1.310(6) . ?
C7E F5E 1.305(5) . ?
C7E F6E 1.310(4) . ?
C7E F4E 1.313(5) . ?
O1F C2F 1.227(5) . ?
C2F C3F 1.412(6) . ?
C2F C6F 1.544(6) . ?
C3F C4F 1.386(6) . ?
C4F O5F 1.222(5) . ?
C4F C7F 1.546(6) . ?
C6F F3F 1.261(6) . ?
C6F F3F' 1.262(8) . ?
C6F F2F 1.271(6) . ?
C6F F2F' 1.285(10) . ?
C6F F1F' 1.291(8) . ?
C6F F1F 1.359(6) . ?
C7F F6F 1.255(6) . ?
C7F F6F' 1.262(7) . ?
C7F F4F 1.288(6) . ?
C7F F5F' 1.291(7) . ?
C7F F4F' 1.297(8) . ?
C7F F5F 1.303(6) . ?
O1G C2G 1.243(4) . ?
C2G C3G 1.405(5) . ?
C2G C6G 1.525(5) . ?
C3G C4G 1.377(5) . ?
C4G O5G 1.250(4) . ?
C4G C7G 1.521(5) . ?
C6G F1G 1.242(5) . ?
C6G F2G 1.281(5) . ?
C6G F3G 1.293(5) . ?
C7G F4G 1.283(5) . ?
C7G F5G 1.289(4) . ?
C7G F6G 1.299(4) . ?
O1H C2H 1.246(4) . ?
C2H C3H 1.391(5) . ?
C2H C6H 1.515(5) . ?
C3H C4H 1.361(5) . ?
C4H O5H 1.262(4) . ?
C4H C7H 1.530(5) . ?
C6H F2H 1.283(4) . ?
C6H F3H 1.294(5) . ?
C6H F1H 1.313(5) . ?
C7H F5H 1.311(4) . ?
C7H F4H 1.320(4) . ?
C7H F6H 1.326(4) . ?
O1I C2I 1.280(4) . ?
C2I C3I 1.393(6) . ?
C2I C6I 1.519(6) . ?
C3I C4I 1.362(6) . ?
C4I O5I 1.244(4) . ?
C4I C7I 1.534(6) . ?
C6I F1I' 1.259(10) . ?
C6I F3I' 1.268(8) . ?
C6I F2I' 1.290(9) . ?
C6I F1I 1.289(5) . ?
C6I F2I 1.298(5) . ?
C6I F3I 1.293(5) . ?
C7I F6I 1.255(5) . ?
C7I F6I' 1.259(10) . ?
C7I F5I 1.279(5) . ?
C7I F4I 1.268(5) . ?
C7I F4I' 1.278(9) . ?
C7I F5I' 1.293(10) . ?
O1J C2J 1.254(5) . ?
C2J C3J 1.375(6) . ?
C2J C6J 1.521(6) . ?
C3J C4J 1.376(6) . ?
C4J O5J 1.270(4) . ?
C4J C7J 1.551(5) . ?
C6J F3J 1.298(5) . ?
C6J F1J 1.320(5) . ?
C6J F2J 1.327(5) . ?
C7J F6J 1.302(4) . ?
C7J F4J 1.304(4) . ?
C7J F5J 1.319(5) . ?
C11 C21 1.246(5) . ?
C21 C31 1.488(6) . ?
C31 C41 1.478(7) . ?
C41 C51 1.502(8) . ?
C51 C61 1.373(8) . ?
C12 C22 1.255(4) . ?
C22 C32 1.466(4) . ?
C32 C42 1.503(5) . ?
C42 C52 1.528(5) . ?
C52 C62 1.418(8) . ?
C13 C23 1.267(4) . ?
C23 C33 1.474(4) . ?
C33 C43 1.487(5) . ?
C43 C53 1.574(6) . ?
C53 C63 1.339(8) . ?
C14 C24 1.232(4) . ?
C24 C34 1.474(5) . ?
C34 C44 1.525(5) . ?
C44 C54 1.536(6) . ?
C54 C64 1.373(8) . ?
C15 C25 1.239(4) . ?
C25 C35 1.492(4) . ?
C35 C45 1.513(5) . ?
C45 C55 1.531(5) . ?
C55 C65 1.484(6) . ?
C16 C26 1.238(4) . ?
C26 C36 1.478(4) . ?
C36 C46 1.511(6) . ?
C46 C56 1.534(6) . ?
C56 C66 1.334(10) . ?
C56 C66' 1.359(10) . ?
C17 C27 1.235(4) . ?
C27 C37 1.484(5) . ?
C37 C47 1.516(6) . ?
C47 C57' 1.554(10) . ?
C47 C57 1.567(9) . ?
C57 C67 1.367(12) . ?
C57' C67' 1.392(12) . ?
C18 C28 1.258(4) . ?
C28 C38 1.508(5) . ?
C38 C48 1.455(6) . ?
C48 C58 1.542(5) . ?
C58 C68 1.365(7) . ?
